data_7107901
loop_
_publ_author_name
'Takashi Kurogi'
'Yutaka Ishida'
'Tsubasa Hatanaka'
'Hiroyuki Kawaguchi'

_publ_section_title
;
 Multielectron reduction of diazoalkane and azides via reversible
 cyclometalation in ditantalum complexes
;
_journal_name_full Chem.Commun.
_journal_page_first 6809
_journal_paper_doi 10.1039/c2cc32535g
_journal_volume 48
_journal_year 2012
_chemical_formula_moiety 'C136 H170 N2 Na2 O12 Ta4, 2(C12 H30 Na O6), 10(C6 H6)'
_chemical_formula_sum 'C220 H290 N2 Na4 O24 Ta4'
_chemical_formula_weight 4162.30
_chemical_name_systematic
;
?
;
_space_group_IT_number 14
_symmetry_cell_setting monoclinic
_symmetry_space_group_name_Hall '-P 2yn'
_symmetry_space_group_name_H-M 'P 1 21/n 1'
_atom_sites_solution_hydrogens geom
_atom_sites_solution_primary direct
_atom_sites_solution_secondary difmap
_audit_creation_method SHELXL-97
_cell_angle_alpha 90.00
_cell_angle_beta 103.6045(16)
_cell_angle_gamma 90.00
_cell_formula_units_Z 2
_cell_length_a 16.9098(17)
_cell_length_b 29.072(3)
_cell_length_c 21.836(2)
_cell_measurement_reflns_used 21331
_cell_measurement_temperature 123(2)
_cell_measurement_theta_max 27.4855
_cell_measurement_theta_min 3.0647
_cell_volume 10433.4(18)
_computing_cell_refinement 'CrystalClear (Rigaku Inc., 2008)'
_computing_data_collection 'CrystalClear (Rigaku Inc., 2008)'
_computing_data_reduction 'CrystalClear (Rigaku Inc., 2008)'
_computing_structure_refinement 'SHELXL-97 (Sheldrick, 1997)'
_computing_structure_solution 'SHELXS-97 (Sheldrick, 1990)'
_diffrn_ambient_temperature 123(2)
_diffrn_detector_area_resol_mean 28.5714
_diffrn_measured_fraction_theta_full 0.998
_diffrn_measured_fraction_theta_max 0.998
_diffrn_measurement_device_type 'Saturn CCD (4x4 bin mode)'
_diffrn_measurement_method dtprofit.ref
_diffrn_radiation_detector CCD
_diffrn_radiation_monochromator graphite
_diffrn_radiation_source 'fine-focus sealed tube'
_diffrn_radiation_type MoK\a
_diffrn_radiation_wavelength 0.71075
_diffrn_reflns_av_R_equivalents 0.0845
_diffrn_reflns_av_sigmaI/netI 0.0733
_diffrn_reflns_limit_h_max 21
_diffrn_reflns_limit_h_min -21
_diffrn_reflns_limit_k_max 37
_diffrn_reflns_limit_k_min -37
_diffrn_reflns_limit_l_max 28
_diffrn_reflns_limit_l_min -28
_diffrn_reflns_number 129240
_diffrn_reflns_theta_full 27.50
_diffrn_reflns_theta_max 27.50
_diffrn_reflns_theta_min 3.06
_exptl_absorpt_coefficient_mu 2.162
_exptl_absorpt_correction_T_max 0.9380
_exptl_absorpt_correction_T_min 0.7969
_exptl_absorpt_correction_type multi-scan
_exptl_absorpt_process_details 'Jacobson, R. (1998) Private communication'
_exptl_crystal_colour Colorless
_exptl_crystal_density_diffrn 1.325
_exptl_crystal_density_method 'not measured'
_exptl_crystal_description Chip
_exptl_crystal_F_000 4304
_exptl_crystal_size_max 0.11
_exptl_crystal_size_mid 0.04
_exptl_crystal_size_min 0.03
_refine_diff_density_max 3.067
_refine_diff_density_min -1.633
_refine_diff_density_rms 0.152
_refine_ls_extinction_method none
_refine_ls_goodness_of_fit_ref 1.125
_refine_ls_hydrogen_treatment mixed
_refine_ls_matrix_type full
_refine_ls_number_parameters 1106
_refine_ls_number_reflns 23897
_refine_ls_number_restraints 1
_refine_ls_restrained_S_all 1.125
_refine_ls_R_factor_all 0.0977
_refine_ls_R_factor_gt 0.0716
_refine_ls_shift/su_max 0.002
_refine_ls_shift/su_mean 0.000
_refine_ls_structure_factor_coef Fsqd
_refine_ls_weighting_details 'calc w=1/[\s^2^(Fo^2^)+(0.0515P)^2^+40.6217P] where P=(Fo^2^+2Fc^2^)/3'
_refine_ls_weighting_scheme calc
_refine_ls_wR_factor_gt 0.1483
_refine_ls_wR_factor_ref 0.1652
_reflns_number_gt 18266
_reflns_number_total 23897
_reflns_threshold_expression >2sigma(I)
_cod_data_source_file c2cc32535g.txt
_cod_data_source_block '[Na(DME)3][{(OOO)TaH}{(OCO)TaONa}N]5(benzene)'
_cod_original_cell_volume 10433.5(18)
_cod_original_sg_symbol_H-M P21/n
_cod_database_code 7107901

loop_
_symmetry_equiv_pos_as_xyz
'x, y, z'
'-x+1/2, y+1/2, -z+1/2'
'-x, -y, -z'
'x-1/2, -y-1/2, z-1/2'

loop_
_atom_site_label
_atom_site_type_symbol
_atom_site_fract_x
_atom_site_fract_y
_atom_site_fract_z
_atom_site_U_iso_or_equiv
_atom_site_adp_type
_atom_site_occupancy
_atom_site_symmetry_multiplicity
_atom_site_calc_flag
_atom_site_refinement_flags
_atom_site_disorder_assembly
_atom_site_disorder_group
Ta1 Ta 0.087166(15) 0.541185(10) 0.134375(12) 0.02837(8) Uani 1 1 d . . .
Ta2 Ta 0.009320(17) 0.645820(10) 0.060480(13) 0.03247(8) Uani 1 1 d D . .
H1 H 0.025(4) 0.6770(14) 0.086(3) 0.049 Uiso 1 1 d D . .
N1 N 0.0799(3) 0.6056(2) 0.1091(3) 0.0349(13) Uani 1 1 d . . .
O1 O 0.0168(3) 0.50543(17) 0.0799(2) 0.0340(11) Uani 1 1 d . . .
O2 O 0.1742(3) 0.52717(17) 0.0887(2) 0.0333(10) Uani 1 1 d . . .
O3 O 0.0194(3) 0.54643(17) 0.1951(2) 0.0327(10) Uani 1 1 d . . .
O4 O -0.0808(3) 0.65116(18) 0.1013(2) 0.0377(11) Uani 1 1 d . . .
O5 O -0.0655(3) 0.60855(16) -0.0082(2) 0.0324(10) Uani 1 1 d . . .
O6 O 0.0612(3) 0.67040(18) -0.0019(2) 0.0425(12) Uani 1 1 d . . .
C1 C 0.2409(4) 0.5041(3) 0.0815(3) 0.0328(15) Uani 1 1 d . . .
C2 C 0.2855(4) 0.5200(2) 0.0385(3) 0.0323(14) Uani 1 1 d . . .
C3 C 0.3543(4) 0.4951(3) 0.0339(3) 0.0380(16) Uani 1 1 d . . .
H2 H 0.3856 0.5059 0.0059 0.046 Uiso 1 1 calc R . .
C4 C 0.3795(4) 0.4552(3) 0.0684(4) 0.0405(17) Uani 1 1 d . . .
C5 C 0.3328(4) 0.4394(2) 0.1080(3) 0.0372(16) Uani 1 1 d . . .
H3 H 0.3483 0.4120 0.1315 0.045 Uiso 1 1 calc R . .
C6 C 0.2626(4) 0.4631(2) 0.1144(3) 0.0296(14) Uani 1 1 d . . .
C7 C 0.2128(4) 0.4454(2) 0.1580(3) 0.0329(15) Uani 1 1 d . . .
H4 H 0.2284 0.4132 0.1694 0.040 Uiso 1 1 calc R . .
H5 H 0.1546 0.4457 0.1357 0.040 Uiso 1 1 calc R . .
C8 C 0.1792(4) 0.5143(2) 0.2180(3) 0.0283(13) Uani 1 1 d . . .
C9 C 0.2242(4) 0.4740(2) 0.2179(3) 0.0292(14) Uani 1 1 d . . .
C10 C 0.2837(4) 0.4592(2) 0.2701(3) 0.0333(15) Uani 1 1 d . . .
H6 H 0.3129 0.4318 0.2670 0.040 Uiso 1 1 calc R . .
C11 C 0.3012(4) 0.4837(2) 0.3264(3) 0.0327(15) Uani 1 1 d . . .
C12 C 0.2567(4) 0.5241(2) 0.3274(3) 0.0313(14) Uani 1 1 d . . .
H7 H 0.2668 0.5418 0.3651 0.038 Uiso 1 1 calc R . .
C13 C 0.1978(3) 0.5397(2) 0.2750(3) 0.0306(14) Uani 1 1 d . . .
C14 C 0.1533(4) 0.5838(2) 0.2816(3) 0.0342(15) Uani 1 1 d . . .
H8 H 0.1878 0.6032 0.3147 0.041 Uiso 1 1 calc R . .
H9 H 0.1432 0.6010 0.2414 0.041 Uiso 1 1 calc R . .
C15 C 0.0088(4) 0.5559(3) 0.2536(3) 0.0362(16) Uani 1 1 d . . .
C16 C 0.0738(4) 0.5745(2) 0.2986(3) 0.0334(15) Uani 1 1 d . . .
C17 C 0.0619(4) 0.5845(3) 0.3580(3) 0.0394(17) Uani 1 1 d . . .
H10 H 0.1058 0.5968 0.3889 0.047 Uiso 1 1 calc R . .
C18 C -0.0118(5) 0.5771(3) 0.3735(4) 0.0469(19) Uani 1 1 d . . .
C19 C -0.0742(5) 0.5577(3) 0.3282(3) 0.0444(18) Uani 1 1 d . . .
H11 H -0.1244 0.5515 0.3390 0.053 Uiso 1 1 calc R . .
C20 C -0.0671(4) 0.5470(3) 0.2671(3) 0.0364(16) Uani 1 1 d . . .
C21 C 0.2579(4) 0.5628(3) -0.0024(3) 0.0346(15) Uani 1 1 d . . .
C22 C 0.1705(4) 0.5570(3) -0.0405(3) 0.0377(16) Uani 1 1 d . . .
H12 H 0.1335 0.5571 -0.0120 0.056 Uiso 1 1 calc R . .
H13 H 0.1653 0.5277 -0.0635 0.056 Uiso 1 1 calc R . .
H14 H 0.1564 0.5824 -0.0706 0.056 Uiso 1 1 calc R . .
C23 C 0.3110(5) 0.5718(3) -0.0498(4) 0.048(2) Uani 1 1 d . . .
H15 H 0.3134 0.5439 -0.0744 0.073 Uiso 1 1 calc R . .
H16 H 0.3661 0.5803 -0.0269 0.073 Uiso 1 1 calc R . .
H17 H 0.2873 0.5969 -0.0781 0.073 Uiso 1 1 calc R . .
C24 C 0.2628(5) 0.6059(3) 0.0392(4) 0.0427(17) Uani 1 1 d . . .
H18 H 0.2473 0.6330 0.0123 0.064 Uiso 1 1 calc R . .
H19 H 0.3186 0.6097 0.0644 0.064 Uiso 1 1 calc R . .
H20 H 0.2257 0.6025 0.0672 0.064 Uiso 1 1 calc R . .
C25 C 0.4545(5) 0.4300(3) 0.0617(4) 0.058(2) Uani 1 1 d . . .
H21 H 0.4409 0.4095 0.0250 0.087 Uiso 1 1 calc R . .
H22 H 0.4759 0.4117 0.0997 0.087 Uiso 1 1 calc R . .
H23 H 0.4958 0.4522 0.0560 0.087 Uiso 1 1 calc R . .
C26 C 0.3692(5) 0.4671(3) 0.3816(3) 0.0408(17) Uani 1 1 d . . .
C27 C 0.3493(6) 0.4182(3) 0.3990(4) 0.060(2) Uani 1 1 d . . .
H24 H 0.3500 0.3974 0.3638 0.090 Uiso 1 1 calc R . .
H25 H 0.2953 0.4177 0.4081 0.090 Uiso 1 1 calc R . .
H26 H 0.3900 0.4080 0.4364 0.090 Uiso 1 1 calc R . .
C28 C 0.3781(5) 0.4975(3) 0.4399(3) 0.049(2) Uani 1 1 d . . .
H27 H 0.4156 0.4830 0.4758 0.074 Uiso 1 1 calc R . .
H28 H 0.3248 0.5015 0.4496 0.074 Uiso 1 1 calc R . .
H29 H 0.3995 0.5277 0.4318 0.074 Uiso 1 1 calc R . .
C29 C 0.4498(5) 0.4660(3) 0.3616(4) 0.060(2) Uani 1 1 d . . .
H30 H 0.4436 0.4476 0.3232 0.090 Uiso 1 1 calc R . .
H31 H 0.4919 0.4523 0.3953 0.090 Uiso 1 1 calc R . .
H32 H 0.4657 0.4974 0.3535 0.090 Uiso 1 1 calc R . .
C30 C -0.1375(4) 0.5250(3) 0.2185(3) 0.0376(16) Uani 1 1 d . . .
C31 C -0.1115(5) 0.4765(3) 0.2027(3) 0.0442(18) Uani 1 1 d . . .
H33 H -0.0652 0.4789 0.1831 0.066 Uiso 1 1 calc R . .
H34 H -0.1570 0.4614 0.1735 0.066 Uiso 1 1 calc R . .
H35 H -0.0957 0.4584 0.2415 0.066 Uiso 1 1 calc R . .
C32 C -0.1605(4) 0.5537(3) 0.1588(3) 0.0424(18) Uani 1 1 d . . .
H36 H -0.1760 0.5847 0.1693 0.064 Uiso 1 1 calc R . .
H37 H -0.2064 0.5393 0.1292 0.064 Uiso 1 1 calc R . .
H38 H -0.1139 0.5557 0.1394 0.064 Uiso 1 1 calc R . .
C33 C -0.2140(5) 0.5192(3) 0.2439(4) 0.049(2) Uani 1 1 d . . .
H39 H -0.2027 0.4978 0.2795 0.073 Uiso 1 1 calc R . .
H40 H -0.2584 0.5071 0.2105 0.073 Uiso 1 1 calc R . .
H41 H -0.2300 0.5491 0.2579 0.073 Uiso 1 1 calc R . .
C34 C -0.0230(6) 0.5878(4) 0.4393(4) 0.071(3) Uani 1 1 d . . .
H42 H -0.0238 0.5591 0.4626 0.107 Uiso 1 1 calc R . .
H43 H -0.0746 0.6042 0.4358 0.107 Uiso 1 1 calc R . .
H44 H 0.0220 0.6072 0.4617 0.107 Uiso 1 1 calc R . .
C35 C -0.1459(4) 0.6787(2) 0.1035(3) 0.0343(15) Uani 1 1 d . . .
C36 C -0.1444(4) 0.7087(2) 0.1542(3) 0.0333(15) Uani 1 1 d . A .
C37 C -0.2116(5) 0.7374(3) 0.1487(4) 0.0451(18) Uani 1 1 d . . .
H45 H -0.2111 0.7588 0.1816 0.054 Uiso 1 1 calc R . .
C38 C -0.2790(5) 0.7368(3) 0.0984(4) 0.0472(19) Uani 1 1 d . . .
C39 C -0.2813(4) 0.7036(3) 0.0527(4) 0.0430(18) Uani 1 1 d . . .
H46 H -0.3289 0.7006 0.0196 0.052 Uiso 1 1 calc R . .
C40 C -0.2163(4) 0.6748(2) 0.0537(3) 0.0329(15) Uani 1 1 d . . .
C41 C -0.2213(4) 0.6377(2) 0.0045(3) 0.0340(15) Uani 1 1 d . . .
H47 H -0.2791 0.6287 -0.0107 0.041 Uiso 1 1 calc R . .
H48 H -0.1915 0.6104 0.0250 0.041 Uiso 1 1 calc R . .
C42 C -0.1107(4) 0.6343(2) -0.0564(3) 0.0311(14) Uani 1 1 d . B .
C43 C -0.1880(4) 0.6502(2) -0.0526(3) 0.0319(14) Uani 1 1 d . . .
C44 C -0.2335(5) 0.6755(3) -0.1030(4) 0.0443(18) Uani 1 1 d . B .
H49 H -0.2850 0.6872 -0.1001 0.053 Uiso 1 1 calc R . .
C45 C -0.2068(5) 0.6843(3) -0.1566(3) 0.0401(17) Uani 1 1 d . . .
C46 C -0.1302(4) 0.6684(3) -0.1590(3) 0.0373(16) Uani 1 1 d . B .
H50 H -0.1104 0.6748 -0.1953 0.045 Uiso 1 1 calc R . .
C47 C -0.0815(4) 0.6434(2) -0.1100(3) 0.0318(15) Uani 1 1 d . . .
C48 C -0.0008(4) 0.6239(2) -0.1154(3) 0.0354(15) Uani 1 1 d . B .
H51 H -0.0079 0.6090 -0.1571 0.042 Uiso 1 1 calc R . .
H52 H 0.0160 0.5998 -0.0829 0.042 Uiso 1 1 calc R . .
C49 C 0.0934(4) 0.6829(2) -0.0512(3) 0.0368(16) Uani 1 1 d . B .
C50 C 0.0666(4) 0.6590(3) -0.1081(3) 0.0364(16) Uani 1 1 d . . .
C51 C 0.1035(5) 0.6666(3) -0.1575(3) 0.0402(17) Uani 1 1 d . B .
C52 C 0.1661(5) 0.6991(3) -0.1516(4) 0.050(2) Uani 1 1 d . . .
C53 C 0.1890(5) 0.7249(3) -0.0955(4) 0.0481(19) Uani 1 1 d . B .
C54 C 0.1517(5) 0.7189(3) -0.0446(3) 0.0410(17) Uani 1 1 d . . .
C55 C -0.0749(5) 0.7122(3) 0.2150(4) 0.0443(18) Uani 1 1 d . . .
C56 C -0.0363(11) 0.6677(5) 0.2335(7) 0.050(4) Uiso 0.60(2) 1 d P A 1
H53 H 0.0069 0.6715 0.2719 0.074 Uiso 0.60(2) 1 calc PR A 1
H54 H -0.0128 0.6560 0.1996 0.074 Uiso 0.60(2) 1 calc PR A 1
H55 H -0.0770 0.6460 0.2414 0.074 Uiso 0.60(2) 1 calc PR A 1
C57 C -0.1098(8) 0.7317(6) 0.2694(6) 0.048(4) Uiso 0.60(2) 1 d P A 1
H56 H -0.1356 0.7615 0.2569 0.072 Uiso 0.60(2) 1 calc PR A 1
H57 H -0.0655 0.7357 0.3071 0.072 Uiso 0.60(2) 1 calc PR A 1
H58 H -0.1501 0.7102 0.2786 0.072 Uiso 0.60(2) 1 calc PR A 1
C58 C -0.0164(9) 0.7506(5) 0.1995(8) 0.050(4) Uiso 0.60(2) 1 d P A 1
H59 H -0.0470 0.7792 0.1881 0.076 Uiso 0.60(2) 1 calc PR A 1
H60 H 0.0060 0.7404 0.1642 0.076 Uiso 0.60(2) 1 calc PR A 1
H61 H 0.0281 0.7559 0.2366 0.076 Uiso 0.60(2) 1 calc PR A 1
C59 C -0.0029(14) 0.6750(7) 0.2259(10) 0.042(5) Uiso 0.40(2) 1 d P A 2
H62 H -0.0261 0.6440 0.2225 0.062 Uiso 0.40(2) 1 calc PR A 2
H63 H 0.0328 0.6792 0.2679 0.062 Uiso 0.40(2) 1 calc PR A 2
H64 H 0.0286 0.6791 0.1939 0.062 Uiso 0.40(2) 1 calc PR A 2
C60 C -0.1099(14) 0.7024(10) 0.2741(11) 0.058(7) Uiso 0.40(2) 1 d P A 2
H65 H -0.1401 0.6733 0.2681 0.087 Uiso 0.40(2) 1 calc PR A 2
H66 H -0.1465 0.7275 0.2794 0.087 Uiso 0.40(2) 1 calc PR A 2
H67 H -0.0651 0.7003 0.3117 0.087 Uiso 0.40(2) 1 calc PR A 2
C61 C -0.0334(18) 0.7561(9) 0.2237(15) 0.068(8) Uiso 0.40(2) 1 d P A 2
H68 H 0.0090 0.7555 0.2629 0.103 Uiso 0.40(2) 1 calc PR A 2
H69 H -0.0725 0.7805 0.2258 0.103 Uiso 0.40(2) 1 calc PR A 2
H70 H -0.0085 0.7619 0.1882 0.103 Uiso 0.40(2) 1 calc PR A 2
C62 C -0.3493(6) 0.7699(4) 0.0957(5) 0.076(3) Uani 1 1 d . . .
H71 H -0.3454 0.7831 0.1376 0.114 Uiso 1 1 calc R . .
H72 H -0.4009 0.7533 0.0822 0.114 Uiso 1 1 calc R . .
H73 H -0.3469 0.7946 0.0657 0.114 Uiso 1 1 calc R . .
C63 C -0.2570(13) 0.7155(8) -0.2081(10) 0.039(6) Uiso 0.43(2) 1 d P B 1
C64 C -0.3254(16) 0.6825(8) -0.2423(11) 0.054(6) Uiso 0.43(2) 1 d P B 1
H74 H -0.3012 0.6559 -0.2585 0.081 Uiso 0.43(2) 1 calc PR B 1
H75 H -0.3615 0.6987 -0.2773 0.081 Uiso 0.43(2) 1 calc PR B 1
H76 H -0.3569 0.6720 -0.2125 0.081 Uiso 0.43(2) 1 calc PR B 1
C65 C -0.2115(14) 0.7283(9) -0.2598(11) 0.062(7) Uiso 0.43(2) 1 d P B 1
H77 H -0.1866 0.7006 -0.2728 0.093 Uiso 0.43(2) 1 calc PR B 1
H78 H -0.1690 0.7509 -0.2429 0.093 Uiso 0.43(2) 1 calc PR B 1
H79 H -0.2501 0.7414 -0.2962 0.093 Uiso 0.43(2) 1 calc PR B 1
C66 C -0.2975(16) 0.7577(9) -0.1850(13) 0.061(7) Uiso 0.43(2) 1 d P B 1
H80 H -0.3273 0.7754 -0.2213 0.091 Uiso 0.43(2) 1 calc PR B 1
H81 H -0.2556 0.7772 -0.1588 0.091 Uiso 0.43(2) 1 calc PR B 1
H82 H -0.3354 0.7473 -0.1601 0.091 Uiso 0.43(2) 1 calc PR B 1
C67 C -0.2691(10) 0.7031(6) -0.2165(8) 0.035(4) Uiso 0.57(2) 1 d P B 2
C68 C -0.3503(10) 0.6767(5) -0.2302(7) 0.041(4) Uiso 0.57(2) 1 d P B 2
H83 H -0.3738 0.6782 -0.1932 0.062 Uiso 0.57(2) 1 calc PR B 2
H84 H -0.3407 0.6444 -0.2395 0.062 Uiso 0.57(2) 1 calc PR B 2
H85 H -0.3881 0.6905 -0.2665 0.062 Uiso 0.57(2) 1 calc PR B 2
C69 C -0.2363(10) 0.6997(6) -0.2755(8) 0.057(5) Uiso 0.57(2) 1 d P B 2
H86 H -0.1846 0.7164 -0.2689 0.086 Uiso 0.57(2) 1 calc PR B 2
H87 H -0.2756 0.7132 -0.3112 0.086 Uiso 0.57(2) 1 calc PR B 2
H88 H -0.2275 0.6673 -0.2844 0.086 Uiso 0.57(2) 1 calc PR B 2
C70 C -0.2810(11) 0.7540(6) -0.2021(8) 0.045(4) Uiso 0.57(2) 1 d P B 2
H89 H -0.3024 0.7563 -0.1642 0.067 Uiso 0.57(2) 1 calc PR B 2
H90 H -0.3195 0.7681 -0.2378 0.067 Uiso 0.57(2) 1 calc PR B 2
H91 H -0.2286 0.7700 -0.1950 0.067 Uiso 0.57(2) 1 calc PR B 2
C71 C 0.1762(5) 0.7505(3) 0.0135(4) 0.052(2) Uani 1 1 d . B .
C72 C 0.2179(5) 0.7219(3) 0.0711(4) 0.054(2) Uani 1 1 d . . .
H92 H 0.2334 0.7420 0.1080 0.080 Uiso 1 1 calc R B .
H93 H 0.2666 0.7072 0.0630 0.080 Uiso 1 1 calc R . .
H94 H 0.1802 0.6982 0.0789 0.080 Uiso 1 1 calc R . .
C73 C 0.1010(6) 0.7743(3) 0.0260(5) 0.061(2) Uani 1 1 d . . .
H95 H 0.1157 0.7904 0.0665 0.092 Uiso 1 1 calc R B .
H96 H 0.0592 0.7513 0.0273 0.092 Uiso 1 1 calc R . .
H97 H 0.0800 0.7965 -0.0077 0.092 Uiso 1 1 calc R . .
C74 C 0.2364(6) 0.7881(3) 0.0060(5) 0.071(3) Uani 1 1 d . . .
H98 H 0.2143 0.8056 -0.0327 0.107 Uiso 1 1 calc R B .
H99 H 0.2882 0.7740 0.0035 0.107 Uiso 1 1 calc R . .
H100 H 0.2454 0.8089 0.0423 0.107 Uiso 1 1 calc R . .
C75 C 0.2106(6) 0.7073(3) -0.2036(5) 0.068(3) Uani 1 1 d . B .
H101 H 0.2052 0.7397 -0.2163 0.102 Uiso 1 1 calc R . .
H102 H 0.1869 0.6878 -0.2399 0.102 Uiso 1 1 calc R . .
H103 H 0.2683 0.6997 -0.1880 0.102 Uiso 1 1 calc R . .
Na1 Na 0.07877(15) 0.47063(10) 0.00743(11) 0.0332(6) Uani 1 1 d . . .
Na2 Na 0.51483(18) 0.63393(11) 0.24603(14) 0.0450(7) Uani 1 1 d . . .
C76 C 0.5665(6) 0.5220(3) 0.2375(5) 0.066(3) Uani 1 1 d . . .
H104 H 0.5549 0.4921 0.2541 0.100 Uiso 1 1 calc R . .
H105 H 0.6180 0.5339 0.2630 0.100 Uiso 1 1 calc R . .
H106 H 0.5705 0.5185 0.1937 0.100 Uiso 1 1 calc R . .
O7 O 0.5026(3) 0.55328(18) 0.2402(3) 0.0464(13) Uani 1 1 d . . .
C77 C 0.4261(5) 0.5402(3) 0.1989(4) 0.056(2) Uani 1 1 d . . .
H107 H 0.4141 0.5076 0.2063 0.067 Uiso 1 1 calc R . .
H108 H 0.4295 0.5434 0.1544 0.067 Uiso 1 1 calc R . .
C78 C 0.3600(5) 0.5700(3) 0.2109(4) 0.052(2) Uani 1 1 d . . .
H109 H 0.3074 0.5609 0.1828 0.063 Uiso 1 1 calc R . .
H110 H 0.3557 0.5663 0.2550 0.063 Uiso 1 1 calc R . .
O8 O 0.3778(3) 0.6168(2) 0.1993(3) 0.0500(14) Uani 1 1 d . . .
C79 C 0.3120(5) 0.6462(4) 0.2057(4) 0.064(3) Uani 1 1 d . . .
H111 H 0.2650 0.6408 0.1704 0.096 Uiso 1 1 calc R . .
H112 H 0.3289 0.6784 0.2055 0.096 Uiso 1 1 calc R . .
H113 H 0.2970 0.6394 0.2454 0.096 Uiso 1 1 calc R . .
C80 C 0.5104(8) 0.6356(5) 0.0922(5) 0.105(5) Uani 1 1 d . . .
H114 H 0.5289 0.6533 0.0601 0.158 Uiso 1 1 calc R . .
H115 H 0.4541 0.6439 0.0916 0.158 Uiso 1 1 calc R . .
H116 H 0.5133 0.6027 0.0835 0.158 Uiso 1 1 calc R . .
O9 O 0.5612(4) 0.6456(2) 0.1529(3) 0.0647(18) Uani 1 1 d . . .
C81 C 0.6421(6) 0.6295(3) 0.1602(4) 0.061(2) Uani 1 1 d . . .
H117 H 0.6640 0.6398 0.1242 0.073 Uiso 1 1 calc R . .
H118 H 0.6431 0.5955 0.1614 0.073 Uiso 1 1 calc R . .
C82 C 0.6924(5) 0.6484(3) 0.2201(4) 0.054(2) Uani 1 1 d . . .
H119 H 0.7494 0.6379 0.2263 0.065 Uiso 1 1 calc R . .
H120 H 0.6918 0.6825 0.2187 0.065 Uiso 1 1 calc R . .
O10 O 0.6592(4) 0.6326(2) 0.2711(3) 0.0563(15) Uani 1 1 d . . .
C83 C 0.7068(6) 0.6480(4) 0.3303(4) 0.069(3) Uani 1 1 d . . .
H121 H 0.7613 0.6346 0.3377 0.103 Uiso 1 1 calc R . .
H122 H 0.6808 0.6385 0.3639 0.103 Uiso 1 1 calc R . .
H123 H 0.7108 0.6817 0.3299 0.103 Uiso 1 1 calc R . .
C84 C 0.4994(7) 0.7454(4) 0.2220(6) 0.086(4) Uani 1 1 d . . .
H124 H 0.4692 0.7733 0.2274 0.129 Uiso 1 1 calc R . .
H125 H 0.4827 0.7351 0.1781 0.129 Uiso 1 1 calc R . .
H126 H 0.5579 0.7521 0.2326 0.129 Uiso 1 1 calc R . .
O11 O 0.4830(5) 0.7110(2) 0.2616(3) 0.079(2) Uani 1 1 d . . .
C85 C 0.4887(7) 0.7222(4) 0.3244(5) 0.073(3) Uani 1 1 d . . .
H127 H 0.4534 0.7491 0.3263 0.087 Uiso 1 1 calc R . .
H128 H 0.5455 0.7313 0.3440 0.087 Uiso 1 1 calc R . .
C86 C 0.4649(9) 0.6841(4) 0.3615(5) 0.105(5) Uani 1 1 d . . .
H129 H 0.4803 0.6919 0.4069 0.126 Uiso 1 1 calc R . .
H130 H 0.4051 0.6800 0.3492 0.126 Uiso 1 1 calc R . .
O12 O 0.5024(4) 0.6443(2) 0.3513(3) 0.0692(19) Uani 1 1 d . . .
C87 C 0.4858(8) 0.6075(4) 0.3877(5) 0.087(4) Uani 1 1 d . . .
H131 H 0.4986 0.6165 0.4322 0.131 Uiso 1 1 calc R . .
H132 H 0.5190 0.5810 0.3821 0.131 Uiso 1 1 calc R . .
H133 H 0.4280 0.5994 0.3743 0.131 Uiso 1 1 calc R . .
C88 C 0.0768(8) 0.1086(4) 0.7403(6) 0.085(3) Uani 1 1 d . . .
H134 H 0.0212 0.1056 0.7192 0.101 Uiso 1 1 calc R . .
C89 C 0.1350(8) 0.0972(5) 0.7102(7) 0.102(4) Uani 1 1 d . . .
H135 H 0.1201 0.0866 0.6679 0.122 Uiso 1 1 calc R . .
C90 C 0.2146(9) 0.1006(4) 0.7399(7) 0.094(4) Uani 1 1 d . . .
H136 H 0.2556 0.0921 0.7189 0.113 Uiso 1 1 calc R . .
C91 C 0.2356(9) 0.1167(5) 0.8023(7) 0.101(4) Uani 1 1 d . . .
H137 H 0.2912 0.1194 0.8239 0.121 Uiso 1 1 calc R . .
C92 C 0.1762(10) 0.1284(5) 0.8314(7) 0.102(4) Uani 1 1 d . . .
H138 H 0.1897 0.1395 0.8735 0.122 Uiso 1 1 calc R . .
C93 C 0.0966(9) 0.1242(4) 0.7996(6) 0.087(4) Uani 1 1 d . . .
H139 H 0.0547 0.1325 0.8199 0.104 Uiso 1 1 calc R . .
C94 C 0.1251(7) 0.1214(4) -0.0156(5) 0.071(3) Uani 1 1 d . . .
H140 H 0.1016 0.0922 -0.0283 0.085 Uiso 1 1 calc R . .
C95 C 0.0852(7) 0.1623(4) -0.0392(5) 0.076(3) Uani 1 1 d . . .
H141 H 0.0344 0.1607 -0.0691 0.091 Uiso 1 1 calc R . .
C96 C 0.1180(7) 0.2042(4) -0.0202(5) 0.070(3) Uani 1 1 d . . .
H142 H 0.0901 0.2317 -0.0358 0.084 Uiso 1 1 calc R . .
C97 C 0.1914(7) 0.2058(4) 0.0217(6) 0.080(3) Uani 1 1 d . . .
H143 H 0.2158 0.2347 0.0345 0.096 Uiso 1 1 calc R . .
C98 C 0.2311(7) 0.1659(4) 0.0459(5) 0.076(3) Uani 1 1 d . . .
H144 H 0.2813 0.1674 0.0765 0.091 Uiso 1 1 calc R . .
C99 C 0.1984(7) 0.1249(3) 0.0259(5) 0.068(3) Uani 1 1 d . . .
H145 H 0.2273 0.0976 0.0412 0.081 Uiso 1 1 calc R . .
C100 C 0.7095(10) -0.0284(5) 0.0484(8) 0.103(5) Uani 1 1 d . . .
H146 H 0.6944 -0.0597 0.0503 0.124 Uiso 1 1 calc R . .
C101 C 0.6686(8) -0.0007(5) 0.0007(7) 0.094(4) Uani 1 1 d . . .
H147 H 0.6246 -0.0129 -0.0303 0.113 Uiso 1 1 calc R . .
C102 C 0.6903(8) 0.0442(5) -0.0031(6) 0.087(4) Uani 1 1 d . . .
H148 H 0.6617 0.0631 -0.0366 0.104 Uiso 1 1 calc R . .
C103 C 0.7528(8) 0.0619(4) 0.0411(5) 0.083(3) Uani 1 1 d . . .
H149 H 0.7678 0.0932 0.0387 0.100 Uiso 1 1 calc R . .
C104 C 0.7947(9) 0.0348(5) 0.0894(5) 0.098(4) Uani 1 1 d . . .
H150 H 0.8390 0.0471 0.1202 0.117 Uiso 1 1 calc R . .
C105 C 0.7712(9) -0.0108(4) 0.0927(6) 0.088(4) Uani 1 1 d . . .
H151 H 0.7990 -0.0297 0.1264 0.106 Uiso 1 1 calc R . .
C106 C 0.5489(15) 0.2470(12) 0.0235(13) 0.094(11) Uiso 0.39(4) 1 d PG C 1
H152 H 0.5635 0.2271 -0.0066 0.113 Uiso 0.39(4) 1 calc PR C 1
C107 C 0.5898(13) 0.2884(11) 0.0389(12) 0.093(11) Uiso 0.39(4) 1 d PG C 1
H153 H 0.6324 0.2968 0.0194 0.111 Uiso 0.39(4) 1 calc PR C 1
C108 C 0.569(2) 0.3175(8) 0.0829(13) 0.128(15) Uiso 0.39(4) 1 d PG C 1
H154 H 0.5965 0.3458 0.0935 0.154 Uiso 0.39(4) 1 calc PR C 1
C109 C 0.506(2) 0.3052(8) 0.1115(14) 0.096(12) Uiso 0.39(4) 1 d PG C 1
H155 H 0.4917 0.3251 0.1415 0.115 Uiso 0.39(4) 1 calc PR C 1
C110 C 0.4654(17) 0.2638(10) 0.0960(12) 0.086(10) Uiso 0.39(4) 1 d PG C 1
H156 H 0.4229 0.2554 0.1155 0.104 Uiso 0.39(4) 1 calc PR C 1
C111 C 0.4867(13) 0.2347(11) 0.0520(12) 0.090(10) Uiso 0.39(4) 1 d PG C 1
H157 H 0.4587 0.2064 0.0415 0.108 Uiso 0.39(4) 1 calc PR C 1
C112 C 0.5589(8) 0.2268(6) 0.0441(9) 0.081(6) Uiso 0.61(4) 1 d PG C 2
H158 H 0.5885 0.2036 0.0285 0.097 Uiso 0.61(4) 1 calc PR C 2
C113 C 0.5879(7) 0.2717(6) 0.0505(8) 0.094(7) Uiso 0.61(4) 1 d PG C 2
H159 H 0.6374 0.2792 0.0393 0.113 Uiso 0.61(4) 1 calc PR C 2
C114 C 0.5445(9) 0.3057(5) 0.0732(7) 0.070(6) Uiso 0.61(4) 1 d PG C 2
H160 H 0.5643 0.3364 0.0776 0.084 Uiso 0.61(4) 1 calc PR C 2
C115 C 0.4721(10) 0.2948(5) 0.0896(8) 0.071(6) Uiso 0.61(4) 1 d PG C 2
H161 H 0.4425 0.3180 0.1051 0.085 Uiso 0.61(4) 1 calc PR C 2
C116 C 0.4431(8) 0.2499(5) 0.0832(7) 0.072(6) Uiso 0.61(4) 1 d PG C 2
H162 H 0.3937 0.2424 0.0944 0.086 Uiso 0.61(4) 1 calc PR C 2
C117 C 0.4865(8) 0.2159(5) 0.0604(7) 0.087(6) Uiso 0.61(4) 1 d PG C 2
H163 H 0.4667 0.1852 0.0561 0.105 Uiso 0.61(4) 1 calc PR C 2
C118 C 0.0863(10) 0.3699(6) 0.3413(10) 0.122(10) Uiso 0.55(2) 1 d PG D 1
H164 H 0.1205 0.3479 0.3282 0.146 Uiso 0.55(2) 1 calc PR D 1
C119 C 0.0946(8) 0.4164(6) 0.3292(7) 0.066(5) Uiso 0.55(2) 1 d PG D 1
H165 H 0.1345 0.4262 0.3078 0.079 Uiso 0.55(2) 1 calc PR D 1
C120 C 0.0445(9) 0.4485(4) 0.3483(7) 0.054(5) Uiso 0.55(2) 1 d PG D 1
H166 H 0.0501 0.4802 0.3401 0.065 Uiso 0.55(2) 1 calc PR D 1
C121 C -0.0139(8) 0.4341(4) 0.3796(7) 0.062(5) Uiso 0.55(2) 1 d PG D 1
H167 H -0.0481 0.4561 0.3927 0.075 Uiso 0.55(2) 1 calc PR D 1
C122 C -0.0222(9) 0.3877(5) 0.3917(7) 0.066(6) Uiso 0.55(2) 1 d PG D 1
H168 H -0.0621 0.3779 0.4131 0.079 Uiso 0.55(2) 1 calc PR D 1
C123 C 0.0279(11) 0.3555(3) 0.3725(10) 0.109(11) Uiso 0.55(2) 1 d PG D 1
H169 H 0.0222 0.3238 0.3808 0.131 Uiso 0.55(2) 1 calc PR D 1
C124 C 0.0877(10) 0.3571(5) 0.3573(9) 0.068(7) Uiso 0.45(2) 1 d PG D 2
H170 H 0.1138 0.3281 0.3579 0.082 Uiso 0.45(2) 1 calc PR D 2
C125 C 0.1123(10) 0.3941(7) 0.3260(8) 0.073(7) Uiso 0.45(2) 1 d PG D 2
H171 H 0.1553 0.3904 0.3052 0.087 Uiso 0.45(2) 1 calc PR D 2
C126 C 0.0741(13) 0.4365(5) 0.3252(9) 0.067(7) Uiso 0.45(2) 1 d PG D 2
H172 H 0.0910 0.4618 0.3038 0.080 Uiso 0.45(2) 1 calc PR D 2
C127 C 0.0112(13) 0.4419(5) 0.3557(10) 0.101(10) Uiso 0.45(2) 1 d PG D 2
H173 H -0.0149 0.4708 0.3552 0.121 Uiso 0.45(2) 1 calc PR D 2
C128 C -0.0135(10) 0.4049(8) 0.3870(9) 0.072(7) Uiso 0.45(2) 1 d PG D 2
H174 H -0.0565 0.4086 0.4078 0.086 Uiso 0.45(2) 1 calc PR D 2
C129 C 0.0248(10) 0.3625(6) 0.3878(9) 0.064(7) Uiso 0.45(2) 1 d PG D 2
H175 H 0.0079 0.3372 0.4092 0.076 Uiso 0.45(2) 1 calc PR D 2

loop_
_atom_site_aniso_label
_atom_site_aniso_U_11
_atom_site_aniso_U_22
_atom_site_aniso_U_33
_atom_site_aniso_U_23
_atom_site_aniso_U_13
_atom_site_aniso_U_12
Ta1 0.02297(13) 0.04087(16) 0.02175(13) 0.00007(11) 0.00625(10) 0.00286(11)
Ta2 0.02878(14) 0.04043(17) 0.02831(14) 0.00224(12) 0.00696(11) 0.00328(12)
N1 0.025(3) 0.050(4) 0.031(3) -0.005(3) 0.008(2) -0.001(2)
O1 0.027(2) 0.052(3) 0.023(2) -0.004(2) 0.0057(18) 0.003(2)
O2 0.023(2) 0.051(3) 0.027(2) 0.005(2) 0.0095(18) 0.007(2)
O3 0.025(2) 0.054(3) 0.022(2) 0.007(2) 0.0105(18) 0.005(2)
O4 0.025(2) 0.056(3) 0.032(2) -0.009(2) 0.007(2) 0.004(2)
O5 0.029(2) 0.041(3) 0.029(2) 0.002(2) 0.0097(19) 0.004(2)
O6 0.040(3) 0.050(3) 0.036(3) 0.000(2) 0.004(2) -0.007(2)
C1 0.022(3) 0.050(4) 0.026(3) -0.005(3) 0.004(3) 0.002(3)
C2 0.027(3) 0.045(4) 0.025(3) -0.005(3) 0.007(3) 0.001(3)
C3 0.029(3) 0.054(5) 0.031(3) -0.002(3) 0.009(3) 0.006(3)
C4 0.030(4) 0.052(5) 0.042(4) -0.003(3) 0.013(3) 0.005(3)
C5 0.035(4) 0.037(4) 0.038(4) -0.003(3) 0.007(3) 0.003(3)
C6 0.027(3) 0.033(4) 0.028(3) -0.004(3) 0.006(3) -0.004(3)
C7 0.029(3) 0.040(4) 0.028(3) -0.003(3) 0.001(3) 0.000(3)
C8 0.030(3) 0.032(3) 0.023(3) 0.002(3) 0.007(3) 0.002(3)
C9 0.026(3) 0.039(4) 0.021(3) 0.002(3) 0.004(2) -0.002(3)
C10 0.030(3) 0.043(4) 0.026(3) 0.003(3) 0.004(3) 0.006(3)
C11 0.026(3) 0.041(4) 0.029(3) 0.005(3) 0.002(3) 0.003(3)
C12 0.025(3) 0.044(4) 0.023(3) -0.002(3) 0.003(3) 0.001(3)
C13 0.013(3) 0.049(4) 0.029(3) 0.004(3) 0.004(2) 0.002(3)
C14 0.027(3) 0.045(4) 0.028(3) 0.004(3) 0.000(3) 0.003(3)
C15 0.036(4) 0.049(4) 0.025(3) 0.001(3) 0.008(3) 0.003(3)
C16 0.026(3) 0.048(4) 0.028(3) -0.004(3) 0.009(3) 0.004(3)
C17 0.038(4) 0.047(4) 0.030(3) -0.007(3) 0.002(3) 0.003(3)
C18 0.052(5) 0.060(5) 0.034(4) -0.003(4) 0.022(4) 0.008(4)
C19 0.047(4) 0.056(5) 0.036(4) 0.003(4) 0.021(3) 0.003(4)
C20 0.032(4) 0.046(4) 0.036(4) -0.002(3) 0.018(3) 0.000(3)
C21 0.026(3) 0.051(4) 0.030(3) 0.004(3) 0.013(3) 0.002(3)
C22 0.034(4) 0.057(5) 0.024(3) 0.005(3) 0.011(3) 0.002(3)
C23 0.044(4) 0.064(5) 0.044(4) 0.010(4) 0.023(4) 0.003(4)
C24 0.041(4) 0.047(4) 0.042(4) -0.004(3) 0.013(3) -0.008(3)
C25 0.044(5) 0.072(6) 0.064(6) 0.010(5) 0.023(4) 0.025(4)
C26 0.046(4) 0.042(4) 0.029(3) -0.001(3) -0.001(3) 0.007(3)
C27 0.084(7) 0.047(5) 0.039(4) 0.005(4) -0.004(4) 0.007(5)
C28 0.048(5) 0.061(5) 0.030(4) 0.000(4) -0.008(3) 0.004(4)
C29 0.042(5) 0.087(7) 0.047(5) -0.002(5) 0.002(4) 0.019(5)
C30 0.029(3) 0.046(4) 0.042(4) 0.002(3) 0.017(3) -0.003(3)
C31 0.041(4) 0.060(5) 0.032(4) 0.003(4) 0.011(3) 0.000(4)
C32 0.029(4) 0.059(5) 0.043(4) 0.006(4) 0.016(3) 0.000(3)
C33 0.037(4) 0.065(5) 0.051(5) -0.004(4) 0.021(4) 0.000(4)
C34 0.077(7) 0.110(9) 0.038(5) -0.025(5) 0.034(5) -0.009(6)
C35 0.029(3) 0.042(4) 0.035(4) -0.001(3) 0.014(3) -0.002(3)
C36 0.030(3) 0.037(4) 0.035(4) -0.002(3) 0.012(3) -0.003(3)
C37 0.049(5) 0.050(5) 0.039(4) -0.007(4) 0.017(4) 0.004(4)
C38 0.043(4) 0.062(5) 0.039(4) -0.003(4) 0.013(3) 0.015(4)
C39 0.030(4) 0.062(5) 0.039(4) 0.006(4) 0.012(3) 0.007(3)
C40 0.025(3) 0.047(4) 0.028(3) 0.003(3) 0.009(3) -0.001(3)
C41 0.022(3) 0.047(4) 0.034(3) -0.002(3) 0.007(3) -0.003(3)
C42 0.033(3) 0.029(3) 0.027(3) 0.005(3) -0.002(3) 0.004(3)
C43 0.026(3) 0.040(4) 0.027(3) -0.006(3) 0.002(3) -0.001(3)
C44 0.033(4) 0.047(5) 0.049(4) 0.007(4) 0.003(3) 0.008(3)
C45 0.043(4) 0.045(4) 0.031(4) 0.009(3) 0.006(3) 0.014(3)
C46 0.035(4) 0.048(4) 0.028(3) 0.009(3) 0.004(3) 0.005(3)
C47 0.026(3) 0.036(4) 0.029(3) 0.015(3) -0.001(3) 0.001(3)
C48 0.035(4) 0.042(4) 0.031(3) -0.003(3) 0.010(3) 0.002(3)
C49 0.035(4) 0.039(4) 0.038(4) 0.012(3) 0.013(3) -0.001(3)
C50 0.035(4) 0.043(4) 0.030(3) 0.007(3) 0.006(3) 0.001(3)
C51 0.041(4) 0.045(4) 0.038(4) 0.011(3) 0.014(3) 0.005(3)
C52 0.056(5) 0.055(5) 0.043(4) 0.011(4) 0.023(4) 0.000(4)
C53 0.040(4) 0.055(5) 0.051(5) 0.009(4) 0.014(4) -0.007(4)
C54 0.043(4) 0.045(4) 0.037(4) 0.001(3) 0.014(3) -0.003(3)
C55 0.037(4) 0.059(5) 0.041(4) -0.012(4) 0.017(3) -0.003(4)
C62 0.057(6) 0.103(8) 0.065(6) -0.011(6) 0.006(5) 0.039(6)
C71 0.054(5) 0.053(5) 0.048(5) -0.002(4) 0.012(4) -0.012(4)
C72 0.054(5) 0.055(5) 0.048(5) -0.016(4) 0.004(4) -0.001(4)
C73 0.069(6) 0.043(5) 0.073(6) -0.002(4) 0.020(5) 0.003(4)
C74 0.079(7) 0.063(6) 0.073(7) -0.021(5) 0.020(6) -0.031(5)
C75 0.084(7) 0.068(6) 0.064(6) -0.004(5) 0.042(6) -0.014(5)
Na1 0.0259(13) 0.0492(16) 0.0224(12) -0.0061(11) 0.0019(10) 0.0096(11)
Na2 0.0436(17) 0.0504(18) 0.0446(17) -0.0104(14) 0.0174(14) -0.0141(14)
C76 0.064(6) 0.062(6) 0.080(7) -0.020(5) 0.030(5) -0.004(5)
O7 0.039(3) 0.049(3) 0.051(3) -0.012(3) 0.011(3) -0.007(2)
C77 0.052(5) 0.054(5) 0.059(5) -0.018(4) 0.007(4) -0.022(4)
C78 0.048(5) 0.060(5) 0.047(5) -0.002(4) 0.008(4) -0.019(4)
O8 0.035(3) 0.061(4) 0.053(3) -0.009(3) 0.009(3) -0.009(3)
C79 0.049(5) 0.092(7) 0.047(5) -0.019(5) 0.005(4) 0.011(5)
C80 0.098(9) 0.172(14) 0.047(6) -0.004(7) 0.018(6) -0.049(9)
O9 0.060(4) 0.098(5) 0.040(3) 0.002(3) 0.018(3) -0.012(4)
C81 0.074(6) 0.068(6) 0.054(5) -0.010(5) 0.042(5) -0.017(5)
C82 0.054(5) 0.047(5) 0.069(6) 0.000(4) 0.031(5) -0.004(4)
O10 0.051(3) 0.063(4) 0.055(4) 0.000(3) 0.012(3) -0.013(3)
C83 0.065(6) 0.076(7) 0.058(6) -0.006(5) -0.001(5) -0.015(5)
C84 0.091(8) 0.056(6) 0.123(10) 0.002(7) 0.050(8) -0.011(6)
O11 0.122(6) 0.052(4) 0.060(4) -0.009(3) 0.016(4) -0.006(4)
C85 0.087(8) 0.063(6) 0.075(7) -0.023(6) 0.034(6) -0.012(6)
C86 0.177(14) 0.072(8) 0.058(6) -0.026(6) 0.012(8) 0.056(9)
O12 0.089(5) 0.069(4) 0.062(4) -0.014(3) 0.042(4) -0.017(4)
C87 0.114(10) 0.091(8) 0.073(7) -0.001(6) 0.054(7) 0.000(7)
C88 0.080(8) 0.091(9) 0.084(8) -0.009(7) 0.022(7) 0.006(7)
C89 0.085(9) 0.111(11) 0.121(11) -0.035(9) 0.046(9) -0.023(8)
C90 0.105(11) 0.081(8) 0.111(11) 0.006(8) 0.058(9) 0.008(7)
C91 0.092(10) 0.108(11) 0.103(10) 0.035(9) 0.022(8) -0.018(8)
C92 0.112(11) 0.107(10) 0.098(10) 0.012(8) 0.052(9) -0.029(9)
C93 0.103(10) 0.070(7) 0.101(10) -0.016(7) 0.050(8) -0.018(7)
C94 0.094(8) 0.064(6) 0.059(6) -0.003(5) 0.029(6) -0.014(6)
C95 0.074(7) 0.106(9) 0.049(5) 0.009(6) 0.017(5) 0.015(7)
C96 0.085(8) 0.063(7) 0.070(7) 0.010(5) 0.034(6) 0.019(6)
C97 0.083(8) 0.059(6) 0.099(9) 0.004(6) 0.023(7) -0.013(6)
C98 0.069(7) 0.057(6) 0.093(8) 0.002(6) 0.001(6) -0.009(5)
C99 0.094(8) 0.049(6) 0.060(6) 0.000(5) 0.021(6) -0.001(5)
C100 0.113(12) 0.067(8) 0.150(14) -0.024(9) 0.074(11) -0.024(8)
C101 0.068(8) 0.102(10) 0.115(11) -0.036(9) 0.025(8) -0.014(7)
C102 0.082(8) 0.101(10) 0.080(8) -0.024(7) 0.025(7) -0.001(7)
C103 0.128(11) 0.076(7) 0.052(6) -0.004(6) 0.034(7) -0.009(7)
C104 0.143(12) 0.101(10) 0.051(6) -0.001(6) 0.025(7) -0.039(9)
C105 0.141(12) 0.071(8) 0.067(7) 0.002(6) 0.055(8) 0.003(8)

loop_
_atom_type_symbol
_atom_type_description
_atom_type_scat_dispersion_real
_atom_type_scat_dispersion_imag
_atom_type_scat_source
Ta Ta -0.7052 6.5227 'International Tables Vol C Tables 4.2.6.8 and 6.1.1.4'
Na Na 0.0362 0.0249 'International Tables Vol C Tables 4.2.6.8 and 6.1.1.4'
N N 0.0061 0.0033 'International Tables Vol C Tables 4.2.6.8 and 6.1.1.4'
C C 0.0033 0.0016 'International Tables Vol C Tables 4.2.6.8 and 6.1.1.4'
H H 0.0000 0.0000 'International Tables Vol C Tables 4.2.6.8 and 6.1.1.4'
O O 0.0106 0.0060 'International Tables Vol C Tables 4.2.6.8 and 6.1.1.4'

loop_
_geom_angle_atom_site_label_1
_geom_angle_atom_site_label_2
_geom_angle_atom_site_label_3
_geom_angle
_geom_angle_site_symmetry_1
_geom_angle_site_symmetry_3
O1 Ta1 N1 112.3(2) . .
O1 Ta1 O3 95.3(2) . .
N1 Ta1 O3 96.3(2) . .
O1 Ta1 O2 90.12(19) . .
N1 Ta1 O2 93.4(2) . .
O3 Ta1 O2 166.18(18) . .
O1 Ta1 C8 124.1(2) . .
N1 Ta1 C8 123.4(2) . .
O3 Ta1 C8 83.1(2) . .
O2 Ta1 C8 83.3(2) . .
O1 Ta1 Na1 39.15(14) . .
N1 Ta1 Na1 111.05(17) . .
O3 Ta1 Na1 132.66(15) . .
O2 Ta1 Na1 51.02(14) . .
C8 Ta1 Na1 109.80(17) . .
O1 Ta1 Na1 30.05(16) . 3_565
N1 Ta1 Na1 82.35(17) . 3_565
O3 Ta1 Na1 97.24(14) . 3_565
O2 Ta1 Na1 93.80(13) . 3_565
C8 Ta1 Na1 154.12(17) . 3_565
Na1 Ta1 Na1 51.95(7) . 3_565
N1 Ta2 O6 107.8(2) . .
N1 Ta2 O4 105.1(2) . .
O6 Ta2 O4 146.4(2) . .
N1 Ta2 O5 107.3(2) . .
O6 Ta2 O5 89.09(19) . .
O4 Ta2 O5 87.84(18) . .
N1 Ta2 H1 101(4) . .
O6 Ta2 H1 87(4) . .
O4 Ta2 H1 80(4) . .
O5 Ta2 H1 151(4) . .
Ta2 N1 Ta1 140.4(3) . .
Ta1 O1 Na1 126.8(3) . 3_565
Ta1 O1 Na1 111.5(2) . .
Na1 O1 Na1 84.78(17) 3_565 .
C1 O2 Ta1 152.7(4) . .
C1 O2 Na1 90.4(4) . .
Ta1 O2 Na1 93.25(17) . .
C15 O3 Ta1 151.9(4) . .
C35 O4 Ta2 141.7(5) . .
C42 O5 Ta2 114.5(4) . .
C42 O5 Na1 120.7(4) . 3_565
Ta2 O5 Na1 124.8(2) . 3_565
C49 O6 Ta2 172.2(5) . .
O2 C1 C6 119.3(6) . .
O2 C1 C2 120.3(6) . .
C6 C1 C2 120.4(6) . .
O2 C1 Na1 62.8(3) . .
C6 C1 Na1 95.6(4) . .
C2 C1 Na1 108.1(4) . .
C3 C2 C1 117.5(6) . .
C3 C2 C21 121.6(6) . .
C1 C2 C21 120.9(6) . .
C4 C3 C2 123.2(7) . .
C4 C3 H2 118.4 . .
C2 C3 H2 118.4 . .
C5 C4 C3 117.9(6) . .
C5 C4 C25 121.3(7) . .
C3 C4 C25 120.8(7) . .
C4 C5 C6 121.3(7) . .
C4 C5 H3 119.4 . .
C6 C5 H3 119.4 . .
C1 C6 C5 119.5(6) . .
C1 C6 C7 120.0(6) . .
C5 C6 C7 120.4(6) . .
C6 C7 C9 112.4(5) . .
C6 C7 H4 109.1 . .
C9 C7 H4 109.1 . .
C6 C7 H5 109.1 . .
C9 C7 H5 109.1 . .
H4 C7 H5 107.9 . .
C9 C8 C13 115.5(6) . .
C9 C8 Ta1 124.4(4) . .
C13 C8 Ta1 120.1(4) . .
C8 C9 C10 122.9(6) . .
C8 C9 C7 120.0(5) . .
C10 C9 C7 117.0(6) . .
C11 C10 C9 121.8(6) . .
C11 C10 H6 119.1 . .
C9 C10 H6 119.1 . .
C10 C11 C12 116.1(6) . .
C10 C11 C26 119.9(6) . .
C12 C11 C26 123.9(6) . .
C11 C12 C13 122.7(6) . .
C11 C12 H7 118.7 . .
C13 C12 H7 118.7 . .
C12 C13 C8 121.0(6) . .
C12 C13 C14 118.1(6) . .
C8 C13 C14 120.9(5) . .
C16 C14 C13 111.4(6) . .
C16 C14 H8 109.3 . .
C13 C14 H8 109.3 . .
C16 C14 H9 109.3 . .
C13 C14 H9 109.3 . .
H8 C14 H9 108.0 . .
O3 C15 C16 119.0(6) . .
O3 C15 C20 119.2(6) . .
C16 C15 C20 121.9(6) . .
C17 C16 C15 118.3(6) . .
C17 C16 C14 121.9(6) . .
C15 C16 C14 119.8(6) . .
C18 C17 C16 122.3(7) . .
C18 C17 H10 118.9 . .
C16 C17 H10 118.9 . .
C17 C18 C19 117.8(7) . .
C17 C18 C34 121.3(8) . .
C19 C18 C34 120.9(7) . .
C18 C19 C20 123.3(7) . .
C18 C19 H11 118.3 . .
C20 C19 H11 118.3 . .
C19 C20 C15 116.4(7) . .
C19 C20 C30 121.7(6) . .
C15 C20 C30 121.9(6) . .
C22 C21 C24 108.9(6) . .
C22 C21 C2 110.4(6) . .
C24 C21 C2 110.5(6) . .
C22 C21 C23 107.1(6) . .
C24 C21 C23 107.4(6) . .
C2 C21 C23 112.4(6) . .
C21 C22 H12 109.5 . .
C21 C22 H13 109.5 . .
H12 C22 H13 109.5 . .
C21 C22 H14 109.5 . .
H12 C22 H14 109.5 . .
H13 C22 H14 109.5 . .
C21 C23 H15 109.5 . .
C21 C23 H16 109.5 . .
H15 C23 H16 109.5 . .
C21 C23 H17 109.5 . .
H15 C23 H17 109.5 . .
H16 C23 H17 109.5 . .
C21 C24 H18 109.5 . .
C21 C24 H19 109.5 . .
H18 C24 H19 109.5 . .
C21 C24 H20 109.5 . .
H18 C24 H20 109.5 . .
H19 C24 H20 109.5 . .
C4 C25 H21 109.5 . .
C4 C25 H22 109.5 . .
H21 C25 H22 109.5 . .
C4 C25 H23 109.5 . .
H21 C25 H23 109.5 . .
H22 C25 H23 109.5 . .
C29 C26 C28 109.4(7) . .
C29 C26 C27 108.3(7) . .
C28 C26 C27 108.3(6) . .
C29 C26 C11 109.7(6) . .
C28 C26 C11 112.4(6) . .
C27 C26 C11 108.6(6) . .
C26 C27 H24 109.5 . .
C26 C27 H25 109.5 . .
H24 C27 H25 109.5 . .
C26 C27 H26 109.5 . .
H24 C27 H26 109.5 . .
H25 C27 H26 109.5 . .
C26 C28 H27 109.5 . .
C26 C28 H28 109.5 . .
H27 C28 H28 109.5 . .
C26 C28 H29 109.5 . .
H27 C28 H29 109.5 . .
H28 C28 H29 109.5 . .
C26 C29 H30 109.5 . .
C26 C29 H31 109.5 . .
H30 C29 H31 109.5 . .
C26 C29 H32 109.5 . .
H30 C29 H32 109.5 . .
H31 C29 H32 109.5 . .
C32 C30 C33 107.7(6) . .
C32 C30 C20 111.4(6) . .
C33 C30 C20 112.2(6) . .
C32 C30 C31 109.9(6) . .
C33 C30 C31 106.9(6) . .
C20 C30 C31 108.6(6) . .
C30 C31 H33 109.5 . .
C30 C31 H34 109.5 . .
H33 C31 H34 109.5 . .
C30 C31 H35 109.5 . .
H33 C31 H35 109.5 . .
H34 C31 H35 109.5 . .
C30 C32 H36 109.5 . .
C30 C32 H37 109.5 . .
H36 C32 H37 109.5 . .
C30 C32 H38 109.5 . .
H36 C32 H38 109.5 . .
H37 C32 H38 109.5 . .
C30 C33 H39 109.5 . .
C30 C33 H40 109.5 . .
H39 C33 H40 109.5 . .
C30 C33 H41 109.5 . .
H39 C33 H41 109.5 . .
H40 C33 H41 109.5 . .
C18 C34 H42 109.5 . .
C18 C34 H43 109.5 . .
H42 C34 H43 109.5 . .
C18 C34 H44 109.5 . .
H42 C34 H44 109.5 . .
H43 C34 H44 109.5 . .
O4 C35 C36 121.6(6) . .
O4 C35 C40 117.6(6) . .
C36 C35 C40 120.7(6) . .
C37 C36 C35 116.2(6) . .
C37 C36 C55 118.2(6) . .
C35 C36 C55 125.6(6) . .
C38 C37 C36 124.3(7) . .
C38 C37 H45 117.8 . .
C36 C37 H45 117.8 . .
C39 C38 C37 117.3(7) . .
C39 C38 C62 121.7(7) . .
C37 C38 C62 120.9(7) . .
C40 C39 C38 121.7(7) . .
C40 C39 H46 119.1 . .
C38 C39 H46 119.1 . .
C39 C40 C35 119.2(7) . .
C39 C40 C41 120.7(6) . .
C35 C40 C41 120.0(6) . .
C40 C41 C43 116.2(6) . .
C40 C41 H47 108.2 . .
C43 C41 H47 108.2 . .
C40 C41 H48 108.2 . .
C43 C41 H48 108.2 . .
H47 C41 H48 107.4 . .
O5 C42 C47 120.3(6) . .
O5 C42 C43 119.5(6) . .
C47 C42 C43 120.2(6) . .
C44 C43 C42 118.3(6) . .
C44 C43 C41 121.9(6) . .
C42 C43 C41 119.8(6) . .
C45 C44 C43 122.6(7) . .
C45 C44 H49 118.7 . .
C43 C44 H49 118.7 . .
C44 C45 C46 117.9(6) . .
C44 C45 C63 119.8(10) . .
C46 C45 C63 121.9(10) . .
C44 C45 C67 118.9(8) . .
C46 C45 C67 122.2(8) . .
C45 C46 C47 122.3(7) . .
C45 C46 H50 118.9 . .
C47 C46 H50 118.9 . .
C46 C47 C42 118.7(6) . .
C46 C47 C48 121.2(6) . .
C42 C47 C48 120.0(6) . .
C47 C48 C50 114.3(6) . .
C47 C48 H51 108.7 . .
C50 C48 H51 108.7 . .
C47 C48 H52 108.7 . .
C50 C48 H52 108.7 . .
H51 C48 H52 107.6 . .
O6 C49 C50 117.4(6) . .
O6 C49 C54 120.9(7) . .
C50 C49 C54 121.8(6) . .
C51 C50 C49 119.9(7) . .
C51 C50 C48 119.5(7) . .
C49 C50 C48 120.6(6) . .
C50 C51 C52 120.4(7) . .
C51 C52 C53 119.0(7) . .
C51 C52 C75 122.2(8) . .
C53 C52 C75 118.8(8) . .
C54 C53 C52 122.3(7) . .
C53 C54 C49 116.1(7) . .
C53 C54 C71 119.4(7) . .
C49 C54 C71 124.5(7) . .
C61 C55 C56 124.9(14) . .
C61 C55 C57 80.7(14) . .
C56 C55 C57 109.6(9) . .
C61 C55 C36 114.6(13) . .
C56 C55 C36 112.1(8) . .
C57 C55 C36 109.3(7) . .
C61 C55 C60 108.5(15) . .
C56 C55 C60 80.9(12) . .
C36 C55 C60 109.5(10) . .
C56 C55 C58 115.0(10) . .
C57 C55 C58 106.0(9) . .
C36 C55 C58 104.5(8) . .
C60 C55 C58 133.0(12) . .
C61 C55 C59 104.3(14) . .
C57 C55 C59 122.9(10) . .
C36 C55 C59 118.5(9) . .
C60 C55 C59 100.1(13) . .
C58 C55 C59 90.9(11) . .
C55 C56 H53 109.5 . .
C55 C56 H54 109.5 . .
H53 C56 H54 109.5 . .
C55 C56 H55 109.5 . .
H53 C56 H55 109.5 . .
H54 C56 H55 109.5 . .
C55 C57 H56 109.5 . .
C55 C57 H57 109.5 . .
H56 C57 H57 109.5 . .
C55 C57 H58 109.5 . .
H56 C57 H58 109.5 . .
H57 C57 H58 109.5 . .
C55 C58 H59 109.5 . .
C55 C58 H60 109.5 . .
H59 C58 H60 109.5 . .
C55 C58 H61 109.5 . .
H59 C58 H61 109.5 . .
H60 C58 H61 109.5 . .
C55 C59 H62 109.5 . .
C55 C59 H63 109.5 . .
H62 C59 H63 109.5 . .
C55 C59 H64 109.5 . .
H62 C59 H64 109.5 . .
H63 C59 H64 109.5 . .
C55 C60 H65 109.5 . .
C55 C60 H66 109.5 . .
H65 C60 H66 109.5 . .
C55 C60 H67 109.5 . .
H65 C60 H67 109.5 . .
H66 C60 H67 109.5 . .
C55 C61 H68 109.5 . .
C55 C61 H69 109.5 . .
H68 C61 H69 109.5 . .
C55 C61 H70 109.5 . .
H68 C61 H70 109.5 . .
H69 C61 H70 109.5 . .
C38 C62 H71 109.5 . .
C38 C62 H72 109.5 . .
H71 C62 H72 109.5 . .
C38 C62 H73 109.5 . .
H71 C62 H73 109.5 . .
H72 C62 H73 109.5 . .
C45 C63 C66 116.0(17) . .
C45 C63 C65 113.0(16) . .
C66 C63 C65 112(2) . .
C45 C63 C64 102.0(16) . .
C66 C63 C64 108.0(18) . .
C65 C63 C64 103.9(18) . .
C63 C64 H74 109.5 . .
C63 C64 H75 109.5 . .
H74 C64 H75 109.5 . .
C63 C64 H76 109.5 . .
H74 C64 H76 109.5 . .
H75 C64 H76 109.5 . .
C63 C65 H77 109.5 . .
C63 C65 H78 109.5 . .
H77 C65 H78 109.5 . .
C63 C65 H79 109.5 . .
H77 C65 H79 109.5 . .
H78 C65 H79 109.5 . .
C63 C66 H80 109.5 . .
C63 C66 H81 109.5 . .
H80 C66 H81 109.5 . .
C63 C66 H82 109.5 . .
H80 C66 H82 109.5 . .
H81 C66 H82 109.5 . .
C69 C67 C70 109.2(13) . .
C69 C67 C68 106.8(14) . .
C70 C67 C68 111.5(13) . .
C69 C67 C45 112.1(12) . .
C70 C67 C45 105.0(12) . .
C68 C67 C45 112.3(11) . .
C67 C68 H83 109.5 . .
C67 C68 H84 109.5 . .
H83 C68 H84 109.5 . .
C67 C68 H85 109.5 . .
H83 C68 H85 109.5 . .
H84 C68 H85 109.5 . .
C67 C69 H86 109.5 . .
C67 C69 H87 109.5 . .
H86 C69 H87 109.5 . .
C67 C69 H88 109.5 . .
H86 C69 H88 109.5 . .
H87 C69 H88 109.5 . .
C67 C70 H89 109.5 . .
C67 C70 H90 109.5 . .
H89 C70 H90 109.5 . .
C67 C70 H91 109.5 . .
H89 C70 H91 109.5 . .
H90 C70 H91 109.5 . .
C73 C71 C74 107.5(8) . .
C73 C71 C72 109.9(7) . .
C74 C71 C72 106.7(7) . .
C73 C71 C54 110.1(7) . .
C74 C71 C54 113.2(7) . .
C72 C71 C54 109.4(7) . .
C71 C72 H92 109.5 . .
C71 C72 H93 109.5 . .
H92 C72 H93 109.5 . .
C71 C72 H94 109.5 . .
H92 C72 H94 109.5 . .
H93 C72 H94 109.5 . .
C71 C73 H95 109.5 . .
C71 C73 H96 109.5 . .
H95 C73 H96 109.5 . .
C71 C73 H97 109.5 . .
H95 C73 H97 109.5 . .
H96 C73 H97 109.5 . .
C71 C74 H98 109.5 . .
C71 C74 H99 109.5 . .
H98 C74 H99 109.5 . .
C71 C74 H100 109.5 . .
H98 C74 H100 109.5 . .
H99 C74 H100 109.5 . .
C52 C75 H101 109.5 . .
C52 C75 H102 109.5 . .
H101 C75 H102 109.5 . .
C52 C75 H103 109.5 . .
H101 C75 H103 109.5 . .
H102 C75 H103 109.5 . .
O1 Na1 O5 104.87(19) 3_565 3_565
O1 Na1 O1 95.22(17) 3_565 .
O5 Na1 O1 111.6(2) 3_565 .
O1 Na1 O2 124.25(19) 3_565 .
O5 Na1 O2 130.80(18) 3_565 .
O1 Na1 O2 65.01(16) . .
O1 Na1 C1 136.4(2) 3_565 .
O5 Na1 C1 113.4(2) 3_565 .
O1 Na1 C1 89.61(18) . .
O2 Na1 C1 26.85(15) . .
O1 Na1 Na1 47.97(13) 3_565 3_565
O5 Na1 Na1 117.64(18) 3_565 3_565
O1 Na1 Na1 47.25(13) . 3_565
O2 Na1 Na1 95.73(15) . 3_565
C1 Na1 Na1 121.95(19) . 3_565
O1 Na1 Ta1 112.16(14) 3_565 .
O5 Na1 Ta1 125.17(14) 3_565 .
O1 Na1 Ta1 29.30(11) . .
O2 Na1 Ta1 35.74(10) . .
C1 Na1 Ta1 60.70(13) . .
Na1 Na1 Ta1 68.14(8) 3_565 .
O1 Na1 Ta1 23.12(13) 3_565 3_565
O5 Na1 Ta1 81.76(13) 3_565 3_565
O1 Na1 Ta1 103.72(13) . 3_565
O2 Na1 Ta1 147.30(14) . 3_565
C1 Na1 Ta1 154.85(16) . 3_565
Na1 Na1 Ta1 59.91(8) 3_565 3_565
Ta1 Na1 Ta1 128.05(7) . 3_565
O11 Na2 O7 159.7(3) . .
O11 Na2 O8 91.6(3) . .
O7 Na2 O8 72.6(2) . .
O11 Na2 O9 96.9(3) . .
O7 Na2 O9 98.0(2) . .
O8 Na2 O9 98.6(2) . .
O11 Na2 O10 103.9(3) . .
O7 Na2 O10 94.0(2) . .
O8 Na2 O10 161.9(2) . .
O9 Na2 O10 70.7(2) . .
O11 Na2 O12 70.4(3) . .
O7 Na2 O12 98.7(2) . .
O8 Na2 O12 98.2(2) . .
O9 Na2 O12 159.2(3) . .
O10 Na2 O12 95.7(3) . .
O7 C76 H104 109.5 . .
O7 C76 H105 109.5 . .
H104 C76 H105 109.5 . .
O7 C76 H106 109.5 . .
H104 C76 H106 109.5 . .
H105 C76 H106 109.5 . .
C76 O7 C77 112.5(6) . .
C76 O7 Na2 125.5(5) . .
C77 O7 Na2 110.5(5) . .
O7 C77 C78 109.7(6) . .
O7 C77 H107 109.7 . .
C78 C77 H107 109.7 . .
O7 C77 H108 109.7 . .
C78 C77 H108 109.7 . .
H107 C77 H108 108.2 . .
O8 C78 C77 109.0(7) . .
O8 C78 H109 109.9 . .
C77 C78 H109 109.9 . .
O8 C78 H110 109.9 . .
C77 C78 H110 109.9 . .
H109 C78 H110 108.3 . .
C78 O8 C79 110.5(7) . .
C78 O8 Na2 110.5(5) . .
C79 O8 Na2 122.7(5) . .
O8 C79 H111 109.5 . .
O8 C79 H112 109.5 . .
H111 C79 H112 109.5 . .
O8 C79 H113 109.5 . .
H111 C79 H113 109.5 . .
H112 C79 H113 109.5 . .
O9 C80 H114 109.5 . .
O9 C80 H115 109.5 . .
H114 C80 H115 109.5 . .
O9 C80 H116 109.5 . .
H114 C80 H116 109.5 . .
H115 C80 H116 109.5 . .
C81 O9 C80 113.0(8) . .
C81 O9 Na2 111.2(5) . .
C80 O9 Na2 121.2(6) . .
O9 C81 C82 108.2(7) . .
O9 C81 H117 110.0 . .
C82 C81 H117 110.0 . .
O9 C81 H118 110.0 . .
C82 C81 H118 110.0 . .
H117 C81 H118 108.4 . .
O10 C82 C81 108.5(7) . .
O10 C82 H119 110.0 . .
C81 C82 H119 110.0 . .
O10 C82 H120 110.0 . .
C81 C82 H120 110.0 . .
H119 C82 H120 108.4 . .
C83 O10 C82 111.3(7) . .
C83 O10 Na2 122.3(6) . .
C82 O10 Na2 112.6(5) . .
O10 C83 H121 109.5 . .
O10 C83 H122 109.5 . .
H121 C83 H122 109.5 . .
O10 C83 H123 109.5 . .
H121 C83 H123 109.5 . .
H122 C83 H123 109.5 . .
O11 C84 H124 109.5 . .
O11 C84 H125 109.5 . .
H124 C84 H125 109.5 . .
O11 C84 H126 109.5 . .
H124 C84 H126 109.5 . .
H125 C84 H126 109.5 . .
C84 O11 C85 117.8(8) . .
C84 O11 Na2 120.7(6) . .
C85 O11 Na2 113.6(6) . .
O11 C85 C86 113.6(8) . .
O11 C85 H127 108.9 . .
C86 C85 H127 108.9 . .
O11 C85 H128 108.9 . .
C86 C85 H128 108.9 . .
H127 C85 H128 107.7 . .
O12 C86 C85 110.4(11) . .
O12 C86 H129 109.6 . .
C85 C86 H129 109.6 . .
O12 C86 H130 109.6 . .
C85 C86 H130 109.6 . .
H129 C86 H130 108.1 . .
C86 O12 C87 113.2(9) . .
C86 O12 Na2 114.5(6) . .
C87 O12 Na2 121.9(6) . .
O12 C87 H131 109.5 . .
O12 C87 H132 109.5 . .
H131 C87 H132 109.5 . .
O12 C87 H133 109.5 . .
H131 C87 H133 109.5 . .
H132 C87 H133 109.5 . .
C93 C88 C89 120.7(13) . .
C93 C88 H134 119.6 . .
C89 C88 H134 119.6 . .
C88 C89 C90 120.4(14) . .
C88 C89 H135 119.8 . .
C90 C89 H135 119.8 . .
C89 C90 C91 119.1(13) . .
C89 C90 H136 120.5 . .
C91 C90 H136 120.5 . .
C92 C91 C90 119.5(14) . .
C92 C91 H137 120.2 . .
C90 C91 H137 120.2 . .
C91 C92 C93 119.4(14) . .
C91 C92 H138 120.3 . .
C93 C92 H138 120.3 . .
C88 C93 C92 120.9(13) . .
C88 C93 H139 119.6 . .
C92 C93 H139 119.6 . .
C99 C94 C95 117.9(10) . .
C99 C94 H140 121.1 . .
C95 C94 H140 121.1 . .
C96 C95 C94 121.2(11) . .
C96 C95 H141 119.4 . .
C94 C95 H141 119.4 . .
C97 C96 C95 118.6(10) . .
C97 C96 H142 120.7 . .
C95 C96 H142 120.7 . .
C96 C97 C98 120.9(10) . .
C96 C97 H143 119.6 . .
C98 C97 H143 119.6 . .
C99 C98 C97 119.7(11) . .
C99 C98 H144 120.2 . .
C97 C98 H144 120.2 . .
C98 C99 C94 121.7(10) . .
C98 C99 H145 119.1 . .
C94 C99 H145 119.1 . .
C105 C100 C101 119.4(12) . .
C105 C100 H146 120.3 . .
C101 C100 H146 120.3 . .
C102 C101 C100 120.9(13) . .
C102 C101 H147 119.5 . .
C100 C101 H147 119.5 . .
C103 C102 C101 119.7(13) . .
C103 C102 H148 120.1 . .
C101 C102 H148 120.1 . .
C102 C103 C104 120.5(12) . .
C102 C103 H149 119.8 . .
C104 C103 H149 119.8 . .
C103 C104 C105 118.9(13) . .
C103 C104 H150 120.5 . .
C105 C104 H150 120.5 . .
C100 C105 C104 120.6(13) . .
C100 C105 H151 119.7 . .
C104 C105 H151 119.7 . .
C107 C106 C111 120.0 . .
C107 C106 H152 120.0 . .
C111 C106 H152 120.0 . .
C106 C107 C108 120.0 . .
C106 C107 H153 120.0 . .
C108 C107 H153 120.0 . .
C109 C108 C107 120.0 . .
C109 C108 H154 120.0 . .
C107 C108 H154 120.0 . .
C108 C109 C110 120.0 . .
C108 C109 H155 120.0 . .
C110 C109 H155 120.0 . .
C109 C110 C111 120.0 . .
C109 C110 H156 120.0 . .
C111 C110 H156 120.0 . .
C110 C111 C106 120.0 . .
C110 C111 H157 120.0 . .
C106 C111 H157 120.0 . .
C113 C112 C117 120.0 . .
C113 C112 H158 120.0 . .
C117 C112 H158 120.0 . .
C112 C113 C114 120.0 . .
C112 C113 H159 120.0 . .
C114 C113 H159 120.0 . .
C115 C114 C113 120.0 . .
C115 C114 H160 120.0 . .
C113 C114 H160 120.0 . .
C116 C115 C114 120.0 . .
C116 C115 H161 120.0 . .
C114 C115 H161 120.0 . .
C115 C116 C117 120.0 . .
C115 C116 H162 120.0 . .
C117 C116 H162 120.0 . .
C116 C117 C112 120.0 . .
C116 C117 H163 120.0 . .
C112 C117 H163 120.0 . .
C119 C118 C123 120.0 . .
C119 C118 H164 120.0 . .
C123 C118 H164 120.0 . .
C118 C119 C120 120.0 . .
C118 C119 H165 120.0 . .
C120 C119 H165 120.0 . .
C121 C120 C119 120.0 . .
C121 C120 H166 120.0 . .
C119 C120 H166 120.0 . .
C120 C121 C122 120.0 . .
C120 C121 H167 120.0 . .
C122 C121 H167 120.0 . .
C121 C122 C123 120.0 . .
C121 C122 H168 120.0 . .
C123 C122 H168 120.0 . .
C122 C123 C118 120.0 . .
C122 C123 H169 120.0 . .
C118 C123 H169 120.0 . .
C125 C124 C129 120.0 . .
C125 C124 H170 120.0 . .
C129 C124 H170 120.0 . .
C126 C125 C124 120.0 . .
C126 C125 H171 120.0 . .
C124 C125 H171 120.0 . .
C127 C126 C125 120.0 . .
C127 C126 H172 120.0 . .
C125 C126 H172 120.0 . .
C126 C127 C128 120.0 . .
C126 C127 H173 120.0 . .
C128 C127 H173 120.0 . .
C129 C128 C127 120.0 . .
C129 C128 H174 120.0 . .
C127 C128 H174 120.0 . .
C128 C129 C124 120.0 . .
C128 C129 H175 120.0 . .
C124 C129 H175 120.0 . .

loop_
_geom_bond_atom_site_label_1
_geom_bond_atom_site_label_2
_geom_bond_distance
_geom_bond_site_symmetry_2
Ta1 O1 1.802(4) .
Ta1 N1 1.949(6) .
Ta1 O3 1.953(4) .
Ta1 O2 2.003(4) .
Ta1 C8 2.243(6) .
Ta2 N1 1.823(6) .
Ta2 O6 1.922(5) .
Ta2 O4 1.944(5) .
Ta2 O5 2.032(5) .
Ta2 H1 1.06(2) .
O1 Na1 2.298(5) 3_565
O1 Na1 2.325(5) .
O2 C1 1.354(7) .
O2 Na1 2.666(5) .
O3 C15 1.357(8) .
O4 C35 1.371(8) .
O5 C42 1.369(7) .
O5 Na1 2.313(5) 3_565
O6 C49 1.365(8) .
C1 C6 1.395(9) .
C1 C2 1.414(9) .
C1 Na1 2.999(7) .
C2 C3 1.394(9) .
C2 C21 1.538(10) .
C3 C4 1.394(10) .
C3 H2 0.9500 .
C4 C5 1.381(10) .
C4 C25 1.503(10) .
C5 C6 1.407(9) .
C5 H3 0.9500 .
C6 C7 1.502(9) .
C7 C9 1.524(9) .
C7 H4 0.9900 .
C7 H5 0.9900 .
C8 C9 1.397(9) .
C8 C13 1.419(9) .
C9 C10 1.398(8) .
C10 C11 1.390(9) .
C10 H6 0.9500 .
C11 C12 1.398(9) .
C11 C26 1.535(9) .
C12 C13 1.403(8) .
C12 H7 0.9500 .
C13 C14 1.510(9) .
C14 C16 1.501(9) .
C14 H8 0.9900 .
C14 H9 0.9900 .
C15 C16 1.399(9) .
C15 C20 1.409(9) .
C16 C17 1.389(9) .
C17 C18 1.382(10) .
C17 H10 0.9500 .
C18 C19 1.386(11) .
C18 C34 1.525(10) .
C19 C20 1.402(9) .
C19 H11 0.9500 .
C20 C30 1.535(10) .
C21 C22 1.527(9) .
C21 C24 1.537(10) .
C21 C23 1.544(9) .
C22 H12 0.9800 .
C22 H13 0.9800 .
C22 H14 0.9800 .
C23 H15 0.9800 .
C23 H16 0.9800 .
C23 H17 0.9800 .
C24 H18 0.9800 .
C24 H19 0.9800 .
C24 H20 0.9800 .
C25 H21 0.9800 .
C25 H22 0.9800 .
C25 H23 0.9800 .
C26 C29 1.525(11) .
C26 C28 1.528(10) .
C26 C27 1.532(11) .
C27 H24 0.9800 .
C27 H25 0.9800 .
C27 H26 0.9800 .
C28 H27 0.9800 .
C28 H28 0.9800 .
C28 H29 0.9800 .
C29 H30 0.9800 .
C29 H31 0.9800 .
C29 H32 0.9800 .
C30 C32 1.519(10) .
C30 C33 1.533(9) .
C30 C31 1.540(11) .
C31 H33 0.9800 .
C31 H34 0.9800 .
C31 H35 0.9800 .
C32 H36 0.9800 .
C32 H37 0.9800 .
C32 H38 0.9800 .
C33 H39 0.9800 .
C33 H40 0.9800 .
C33 H41 0.9800 .
C34 H42 0.9800 .
C34 H43 0.9800 .
C34 H44 0.9800 .
C35 C36 1.405(9) .
C35 C40 1.416(9) .
C36 C37 1.391(10) .
C36 C55 1.556(10) .
C37 C38 1.385(11) .
C37 H45 0.9500 .
C38 C39 1.382(11) .
C38 C62 1.519(11) .
C39 C40 1.379(9) .
C39 H46 0.9500 .
C40 C41 1.510(9) .
C41 C43 1.527(9) .
C41 H47 0.9900 .
C41 H48 0.9900 .
C42 C47 1.398(9) .
C42 C43 1.407(9) .
C43 C44 1.396(9) .
C44 C45 1.373(10) .
C44 H49 0.9500 .
C45 C46 1.387(10) .
C45 C63 1.54(2) .
C45 C67 1.574(17) .
C46 C47 1.391(8) .
C46 H50 0.9500 .
C47 C48 1.509(9) .
C48 C50 1.509(10) .
C48 H51 0.9900 .
C48 H52 0.9900 .
C49 C50 1.403(10) .
C49 C54 1.422(10) .
C50 C51 1.385(10) .
C51 C52 1.402(11) .
C52 C53 1.412(11) .
C52 C75 1.521(11) .
C53 C54 1.411(10) .
C54 C71 1.543(11) .
C55 C61 1.45(3) .
C55 C56 1.463(16) .
C55 C57 1.553(15) .
C55 C60 1.57(2) .
C55 C58 1.578(17) .
C55 C59 1.60(2) .
C56 H53 0.9800 .
C56 H54 0.9800 .
C56 H55 0.9800 .
C57 H56 0.9800 .
C57 H57 0.9800 .
C57 H58 0.9800 .
C58 H59 0.9800 .
C58 H60 0.9800 .
C58 H61 0.9800 .
C59 H62 0.9800 .
C59 H63 0.9800 .
C59 H64 0.9800 .
C60 H65 0.9800 .
C60 H66 0.9800 .
C60 H67 0.9800 .
C61 H68 0.9800 .
C61 H69 0.9800 .
C61 H70 0.9800 .
C62 H71 0.9800 .
C62 H72 0.9800 .
C62 H73 0.9800 .
C63 C66 1.55(3) .
C63 C65 1.55(3) .
C63 C64 1.55(3) .
C64 H74 0.9800 .
C64 H75 0.9800 .
C64 H76 0.9800 .
C65 H77 0.9800 .
C65 H78 0.9800 .
C65 H79 0.9800 .
C66 H80 0.9800 .
C66 H81 0.9800 .
C66 H82 0.9800 .
C67 C69 1.52(2) .
C67 C70 1.53(2) .
C67 C68 1.54(2) .
C68 H83 0.9800 .
C68 H84 0.9800 .
C68 H85 0.9800 .
C69 H86 0.9800 .
C69 H87 0.9800 .
C69 H88 0.9800 .
C70 H89 0.9800 .
C70 H90 0.9800 .
C70 H91 0.9800 .
C71 C73 1.526(12) .
C71 C74 1.529(11) .
C71 C72 1.534(12) .
C72 H92 0.9800 .
C72 H93 0.9800 .
C72 H94 0.9800 .
C73 H95 0.9800 .
C73 H96 0.9800 .
C73 H97 0.9800 .
C74 H98 0.9800 .
C74 H99 0.9800 .
C74 H100 0.9800 .
C75 H101 0.9800 .
C75 H102 0.9800 .
C75 H103 0.9800 .
Na1 O1 2.298(5) 3_565
Na1 O5 2.313(5) 3_565
Na1 Na1 3.116(5) 3_565
Na2 O11 2.348(7) .
Na2 O7 2.355(6) .
Na2 O8 2.355(6) .
Na2 O9 2.370(6) .
Na2 O10 2.374(7) .
Na2 O12 2.377(7) .
C76 O7 1.423(10) .
C76 H104 0.9800 .
C76 H105 0.9800 .
C76 H106 0.9800 .
O7 C77 1.443(9) .
C77 C78 1.485(12) .
C77 H107 0.9900 .
C77 H108 0.9900 .
C78 O8 1.431(10) .
C78 H109 0.9900 .
C78 H110 0.9900 .
O8 C79 1.435(10) .
C79 H111 0.9800 .
C79 H112 0.9800 .
C79 H113 0.9800 .
C80 O9 1.429(11) .
C80 H114 0.9800 .
C80 H115 0.9800 .
C80 H116 0.9800 .
O9 C81 1.418(11) .
C81 C82 1.488(12) .
C81 H117 0.9900 .
C81 H118 0.9900 .
C82 O10 1.434(10) .
C82 H119 0.9900 .
C82 H120 0.9900 .
O10 C83 1.424(10) .
C83 H121 0.9800 .
C83 H122 0.9800 .
C83 H123 0.9800 .
C84 O11 1.391(12) .
C84 H124 0.9800 .
C84 H125 0.9800 .
C84 H126 0.9800 .
O11 C85 1.392(11) .
C85 C86 1.482(15) .
C85 H127 0.9900 .
C85 H128 0.9900 .
C86 O12 1.364(11) .
C86 H129 0.9900 .
C86 H130 0.9900 .
O12 C87 1.398(12) .
C87 H131 0.9800 .
C87 H132 0.9800 .
C87 H133 0.9800 .
C88 C93 1.338(15) .
C88 C89 1.348(15) .
C88 H134 0.9500 .
C89 C90 1.352(17) .
C89 H135 0.9500 .
C90 C91 1.405(17) .
C90 H136 0.9500 .
C91 C92 1.353(18) .
C91 H137 0.9500 .
C92 C93 1.368(17) .
C92 H138 0.9500 .
C93 H139 0.9500 .
C94 C99 1.355(14) .
C94 C95 1.403(14) .
C94 H140 0.9500 .
C95 C96 1.362(15) .
C95 H141 0.9500 .
C96 C97 1.357(15) .
C96 H142 0.9500 .
C97 C98 1.382(14) .
C97 H143 0.9500 .
C98 C99 1.342(13) .
C98 H144 0.9500 .
C99 H145 0.9500 .
C100 C105 1.345(18) .
C100 C101 1.369(18) .
C100 H146 0.9500 .
C101 C102 1.365(17) .
C101 H147 0.9500 .
C102 C103 1.353(16) .
C102 H148 0.9500 .
C103 C104 1.371(16) .
C103 H149 0.9500 .
C104 C105 1.391(16) .
C104 H150 0.9500 .
C105 H151 0.9500 .
C106 C107 1.3900 .
C106 C111 1.3900 .
C106 H152 0.9500 .
C107 C108 1.3900 .
C107 H153 0.9500 .
C108 C109 1.3900 .
C108 H154 0.9500 .
C109 C110 1.3900 .
C109 H155 0.9500 .
C110 C111 1.3900 .
C110 H156 0.9500 .
C111 H157 0.9500 .
C112 C113 1.3900 .
C112 C117 1.3900 .
C112 H158 0.9500 .
C113 C114 1.3900 .
C113 H159 0.9500 .
C114 C115 1.3900 .
C114 H160 0.9500 .
C115 C116 1.3900 .
C115 H161 0.9500 .
C116 C117 1.3900 .
C116 H162 0.9500 .
C117 H163 0.9500 .
C118 C119 1.3900 .
C118 C123 1.3900 .
C118 H164 0.9500 .
C119 C120 1.3900 .
C119 H165 0.9500 .
C120 C121 1.3900 .
C120 H166 0.9500 .
C121 C122 1.3900 .
C121 H167 0.9500 .
C122 C123 1.3900 .
C122 H168 0.9500 .
C123 H169 0.9500 .
C124 C125 1.3900 .
C124 C129 1.3900 .
C124 H170 0.9500 .
C125 C126 1.3900 .
C125 H171 0.9500 .
C126 C127 1.3900 .
C126 H172 0.9500 .
C127 C128 1.3900 .
C127 H173 0.9500 .
C128 C129 1.3900 .
C128 H174 0.9500 .
C129 H175 0.9500 .

loop_
_geom_torsion_atom_site_label_1
_geom_torsion_atom_site_label_2
_geom_torsion_atom_site_label_3
_geom_torsion_atom_site_label_4
_geom_torsion
_geom_torsion_site_symmetry_1
_geom_torsion_site_symmetry_4
O6 Ta2 N1 Ta1 -121.1(5) . .
O4 Ta2 N1 Ta1 66.1(5) . .
O5 Ta2 N1 Ta1 -26.4(5) . .
O1 Ta1 N1 Ta2 21.7(5) . .
O3 Ta1 N1 Ta2 -76.6(5) . .
O2 Ta1 N1 Ta2 113.3(5) . .
C8 Ta1 N1 Ta2 -162.5(4) . .
Na1 Ta1 N1 Ta2 64.0(5) . .
Na1 Ta1 N1 Ta2 19.9(4) 3_565 .
N1 Ta1 O1 Na1 -3.7(3) . 3_565
O3 Ta1 O1 Na1 95.3(3) . 3_565
O2 Ta1 O1 Na1 -97.4(3) . 3_565
C8 Ta1 O1 Na1 -179.4(3) . 3_565
Na1 Ta1 O1 Na1 -100.0(3) . 3_565
N1 Ta1 O1 Na1 96.3(3) . .
O3 Ta1 O1 Na1 -164.7(2) . .
O2 Ta1 O1 Na1 2.6(2) . .
C8 Ta1 O1 Na1 -79.4(3) . .
Na1 Ta1 O1 Na1 100.0(3) 3_565 .
O1 Ta1 O2 C1 -99.3(10) . .
N1 Ta1 O2 C1 148.3(10) . .
O3 Ta1 O2 C1 13.9(15) . .
C8 Ta1 O2 C1 25.0(9) . .
Na1 Ta1 O2 C1 -97.2(10) . .
Na1 Ta1 O2 C1 -129.1(9) 3_565 .
O1 Ta1 O2 Na1 -2.11(19) . .
N1 Ta1 O2 Na1 -114.5(2) . .
O3 Ta1 O2 Na1 111.1(8) . .
C8 Ta1 O2 Na1 122.2(2) . .
Na1 Ta1 O2 Na1 -31.95(15) 3_565 .
O1 Ta1 O3 C15 161.7(10) . .
N1 Ta1 O3 C15 -85.1(10) . .
O2 Ta1 O3 C15 49.1(15) . .
C8 Ta1 O3 C15 37.9(10) . .
Na1 Ta1 O3 C15 148.6(9) . .
Na1 Ta1 O3 C15 -168.1(10) 3_565 .
N1 Ta2 O4 C35 162.6(7) . .
O6 Ta2 O4 C35 -4.9(9) . .
O5 Ta2 O4 C35 -90.0(7) . .
N1 Ta2 O5 C42 -166.8(4) . .
O6 Ta2 O5 C42 -58.5(4) . .
O4 Ta2 O5 C42 88.0(4) . .
N1 Ta2 O5 Na1 14.4(3) . 3_565
O6 Ta2 O5 Na1 122.8(3) . 3_565
O4 Ta2 O5 Na1 -90.7(3) . 3_565
Ta1 O2 C1 C6 17.2(13) . .
Na1 O2 C1 C6 -80.6(6) . .
Ta1 O2 C1 C2 -166.1(7) . .
Na1 O2 C1 C2 96.0(6) . .
Ta1 O2 C1 Na1 97.9(9) . .
O2 C1 C2 C3 179.1(6) . .
C6 C1 C2 C3 -4.4(10) . .
Na1 C1 C2 C3 -112.5(6) . .
O2 C1 C2 C21 -1.9(10) . .
C6 C1 C2 C21 174.7(6) . .
Na1 C1 C2 C21 66.6(7) . .
C1 C2 C3 C4 1.5(10) . .
C21 C2 C3 C4 -177.5(7) . .
C2 C3 C4 C5 1.2(11) . .
C2 C3 C4 C25 -179.7(7) . .
C3 C4 C5 C6 -1.0(11) . .
C25 C4 C5 C6 179.9(7) . .
O2 C1 C6 C5 -178.8(6) . .
C2 C1 C6 C5 4.6(10) . .
Na1 C1 C6 C5 119.4(6) . .
O2 C1 C6 C7 -0.8(9) . .
C2 C1 C6 C7 -177.4(6) . .
Na1 C1 C6 C7 -62.7(6) . .
C4 C5 C6 C1 -1.9(10) . .
C4 C5 C6 C7 -179.8(6) . .
C1 C6 C7 C9 -71.9(8) . .
C5 C6 C7 C9 106.0(7) . .
O1 Ta1 C8 C9 39.7(6) . .
N1 Ta1 C8 C9 -135.6(5) . .
O3 Ta1 C8 C9 131.4(6) . .
O2 Ta1 C8 C9 -45.9(5) . .
Na1 Ta1 C8 C9 -1.6(6) . .
Na1 Ta1 C8 C9 39.1(8) 3_565 .
O1 Ta1 C8 C13 -143.4(5) . .
N1 Ta1 C8 C13 41.3(6) . .
O3 Ta1 C8 C13 -51.7(5) . .
O2 Ta1 C8 C13 131.0(5) . .
Na1 Ta1 C8 C13 175.3(4) . .
Na1 Ta1 C8 C13 -144.0(4) 3_565 .
C13 C8 C9 C10 0.1(10) . .
Ta1 C8 C9 C10 177.1(5) . .
C13 C8 C9 C7 -176.5(6) . .
Ta1 C8 C9 C7 0.5(9) . .
C6 C7 C9 C8 83.6(8) . .
C6 C7 C9 C10 -93.2(7) . .
C8 C9 C10 C11 0.9(11) . .
C7 C9 C10 C11 177.6(6) . .
C9 C10 C11 C12 -0.8(10) . .
C9 C10 C11 C26 -177.7(6) . .
C10 C11 C12 C13 -0.2(10) . .
C26 C11 C12 C13 176.6(6) . .
C11 C12 C13 C8 1.2(10) . .
C11 C12 C13 C14 179.9(6) . .
C9 C8 C13 C12 -1.1(9) . .
Ta1 C8 C13 C12 -178.3(5) . .
C9 C8 C13 C14 -179.7(6) . .
Ta1 C8 C13 C14 3.1(8) . .
C12 C13 C14 C16 -95.2(7) . .
C8 C13 C14 C16 83.4(7) . .
Ta1 O3 C15 C16 6.9(14) . .
Ta1 O3 C15 C20 -173.3(7) . .
O3 C15 C16 C17 179.4(6) . .
C20 C15 C16 C17 -0.4(11) . .
O3 C15 C16 C14 0.3(10) . .
C20 C15 C16 C14 -179.5(7) . .
C13 C14 C16 C17 109.0(8) . .
C13 C14 C16 C15 -71.9(8) . .
C15 C16 C17 C18 -0.6(11) . .
C14 C16 C17 C18 178.4(7) . .
C16 C17 C18 C19 1.9(12) . .
C16 C17 C18 C34 179.4(8) . .
C17 C18 C19 C20 -2.2(13) . .
C34 C18 C19 C20 -179.7(8) . .
C18 C19 C20 C15 1.3(12) . .
C18 C19 C20 C30 179.2(7) . .
O3 C15 C20 C19 -179.7(7) . .
C16 C15 C20 C19 0.1(11) . .
O3 C15 C20 C30 2.4(11) . .
C16 C15 C20 C30 -177.8(7) . .
C3 C2 C21 C22 123.3(7) . .
C1 C2 C21 C22 -55.7(8) . .
C3 C2 C21 C24 -116.2(7) . .
C1 C2 C21 C24 64.8(8) . .
C3 C2 C21 C23 3.7(9) . .
C1 C2 C21 C23 -175.2(6) . .
C10 C11 C26 C29 59.6(9) . .
C12 C11 C26 C29 -117.0(8) . .
C10 C11 C26 C28 -178.4(7) . .
C12 C11 C26 C28 4.9(10) . .
C10 C11 C26 C27 -58.5(9) . .
C12 C11 C26 C27 124.8(8) . .
C19 C20 C30 C32 123.7(8) . .
C15 C20 C30 C32 -58.5(9) . .
C19 C20 C30 C33 2.8(10) . .
C15 C20 C30 C33 -179.3(7) . .
C19 C20 C30 C31 -115.1(8) . .
C15 C20 C30 C31 62.7(9) . .
Ta2 O4 C35 C36 -104.1(8) . .
Ta2 O4 C35 C40 77.8(9) . .
O4 C35 C36 C37 175.1(6) . .
C40 C35 C36 C37 -6.9(10) . .
O4 C35 C36 C55 -5.1(11) . .
C40 C35 C36 C55 173.0(7) . .
C35 C36 C37 C38 2.3(12) . .
C55 C36 C37 C38 -177.5(8) . .
C36 C37 C38 C39 3.8(13) . .
C36 C37 C38 C62 -179.1(8) . .
C37 C38 C39 C40 -5.6(12) . .
C62 C38 C39 C40 177.4(8) . .
C38 C39 C40 C35 1.1(11) . .
C38 C39 C40 C41 177.9(7) . .
O4 C35 C40 C39 -176.5(6) . .
C36 C35 C40 C39 5.3(10) . .
O4 C35 C40 C41 6.7(9) . .
C36 C35 C40 C41 -171.4(6) . .
C39 C40 C41 C43 94.6(8) . .
C35 C40 C41 C43 -88.7(8) . .
Ta2 O5 C42 C47 91.9(6) . .
Na1 O5 C42 C47 -89.3(7) 3_565 .
Ta2 O5 C42 C43 -90.2(6) . .
Na1 O5 C42 C43 88.6(6) 3_565 .
O5 C42 C43 C44 -178.8(6) . .
C47 C42 C43 C44 -0.9(10) . .
O5 C42 C43 C41 -1.4(9) . .
C47 C42 C43 C41 176.6(6) . .
C40 C41 C43 C44 -80.8(8) . .
C40 C41 C43 C42 101.8(7) . .
C42 C43 C44 C45 2.0(11) . .
C41 C43 C44 C45 -175.4(7) . .
C43 C44 C45 C46 -2.3(12) . .
C43 C44 C45 C63 -175.4(13) . .
C43 C44 C45 C67 166.3(10) . .
C44 C45 C46 C47 1.4(12) . .
C63 C45 C46 C47 174.4(13) . .
C67 C45 C46 C47 -166.7(10) . .
C45 C46 C47 C42 -0.4(11) . .
C45 C46 C47 C48 176.1(7) . .
O5 C42 C47 C46 178.0(6) . .
C43 C42 C47 C46 0.1(10) . .
O5 C42 C47 C48 1.5(10) . .
C43 C42 C47 C48 -176.4(6) . .
C46 C47 C48 C50 75.9(8) . .
C42 C47 C48 C50 -107.6(7) . .
O6 C49 C50 C51 -172.9(6) . .
C54 C49 C50 C51 7.2(11) . .
O6 C49 C50 C48 5.3(10) . .
C54 C49 C50 C48 -174.5(7) . .
C47 C48 C50 C51 -118.7(7) . .
C47 C48 C50 C49 63.1(9) . .
C49 C50 C51 C52 -1.8(11) . .
C48 C50 C51 C52 180.0(7) . .
C50 C51 C52 C53 -2.1(12) . .
C50 C51 C52 C75 177.6(8) . .
C51 C52 C53 C54 0.8(13) . .
C75 C52 C53 C54 -178.9(8) . .
C52 C53 C54 C49 4.3(12) . .
C52 C53 C54 C71 -176.1(8) . .
O6 C49 C54 C53 171.9(7) . .
C50 C49 C54 C53 -8.3(11) . .
O6 C49 C54 C71 -7.7(11) . .
C50 C49 C54 C71 172.1(7) . .
C37 C36 C55 C61 -63.9(17) . .
C35 C36 C55 C61 116.3(17) . .
C37 C36 C55 C56 146.2(10) . .
C35 C36 C55 C56 -33.6(12) . .
C37 C36 C55 C57 24.5(11) . .
C35 C36 C55 C57 -155.4(9) . .
C37 C36 C55 C60 58.4(14) . .
C35 C36 C55 C60 -121.5(13) . .
C37 C36 C55 C58 -88.6(10) . .
C35 C36 C55 C58 91.5(10) . .
C37 C36 C55 C59 172.2(12) . .
C35 C36 C55 C59 -7.6(15) . .
C44 C45 C63 C66 38(2) . .
C46 C45 C63 C66 -134.5(17) . .
C67 C45 C63 C66 130(5) . .
C44 C45 C63 C65 170.4(14) . .
C46 C45 C63 C65 -2(2) . .
C67 C45 C63 C65 -99(5) . .
C44 C45 C63 C64 -78.6(18) . .
C46 C45 C63 C64 108.5(15) . .
C67 C45 C63 C64 12(4) . .
C44 C45 C67 C69 -165.7(11) . .
C46 C45 C67 C69 2.3(17) . .
C63 C45 C67 C69 96(5) . .
C44 C45 C67 C70 75.8(14) . .
C46 C45 C67 C70 -116.1(12) . .
C63 C45 C67 C70 -22(4) . .
C44 C45 C67 C68 -45.5(17) . .
C46 C45 C67 C68 122.5(12) . .
C63 C45 C67 C68 -143(5) . .
C53 C54 C71 C73 124.3(8) . .
C49 C54 C71 C73 -56.1(10) . .
C53 C54 C71 C74 4.0(11) . .
C49 C54 C71 C74 -176.4(8) . .
C53 C54 C71 C72 -114.9(8) . .
C49 C54 C71 C72 64.7(10) . .
Ta1 O1 Na1 O1 -127.7(3) . 3_565
Na1 O1 Na1 O1 0.0 3_565 3_565
Ta1 O1 Na1 O5 124.1(2) . 3_565
Na1 O1 Na1 O5 -108.3(2) 3_565 3_565
Ta1 O1 Na1 O2 -2.2(2) . .
Na1 O1 Na1 O2 125.5(2) 3_565 .
Ta1 O1 Na1 C1 9.0(3) . .
Na1 O1 Na1 C1 136.6(2) 3_565 .
Ta1 O1 Na1 Na1 -127.7(3) . 3_565
Na1 O1 Na1 Ta1 127.7(3) 3_565 .
Ta1 O1 Na1 Ta1 -149.50(19) . 3_565
Na1 O1 Na1 Ta1 -21.82(14) 3_565 3_565
C1 O2 Na1 O1 -126.6(4) . 3_565
Ta1 O2 Na1 O1 80.5(2) . 3_565
C1 O2 Na1 O5 57.0(4) . 3_565
Ta1 O2 Na1 O5 -95.9(2) . 3_565
C1 O2 Na1 O1 154.7(4) . .
Ta1 O2 Na1 O1 1.80(16) . .
Ta1 O2 Na1 C1 -152.9(4) . .
C1 O2 Na1 Na1 -168.3(4) . 3_565
Ta1 O2 Na1 Na1 38.72(18) . 3_565
C1 O2 Na1 Ta1 152.9(4) . .
C1 O2 Na1 Ta1 -129.3(4) . 3_565
Ta1 O2 Na1 Ta1 77.8(3) . 3_565
O2 C1 Na1 O1 74.4(4) . 3_565
C6 C1 Na1 O1 -165.5(4) . 3_565
C2 C1 Na1 O1 -40.9(6) . 3_565
O2 C1 Na1 O5 -136.2(4) . 3_565
C6 C1 Na1 O5 -16.1(5) . 3_565
C2 C1 Na1 O5 108.4(5) . 3_565
O2 C1 Na1 O1 -22.8(4) . .
C6 C1 Na1 O1 97.4(4) . .
C2 C1 Na1 O1 -138.1(5) . .
C6 C1 Na1 O2 120.1(6) . .
C2 C1 Na1 O2 -115.3(7) . .
O2 C1 Na1 Na1 13.7(4) . 3_565
C6 C1 Na1 Na1 133.8(4) . 3_565
C2 C1 Na1 Na1 -101.6(5) . 3_565
O2 C1 Na1 Ta1 -17.7(3) . .
C6 C1 Na1 Ta1 102.4(4) . .
C2 C1 Na1 Ta1 -133.1(5) . .
O2 C1 Na1 Ta1 100.2(4) . 3_565
C6 C1 Na1 Ta1 -139.7(4) . 3_565
C2 C1 Na1 Ta1 -15.2(7) . 3_565
O1 Ta1 Na1 O1 58.3(3) . 3_565
N1 Ta1 Na1 O1 -41.6(2) . 3_565
O3 Ta1 Na1 O1 79.3(2) . 3_565
O2 Ta1 Na1 O1 -118.3(2) . 3_565
C8 Ta1 Na1 O1 178.4(2) . 3_565
Na1 Ta1 Na1 O1 19.56(13) 3_565 3_565
O1 Ta1 Na1 O5 -70.4(3) . 3_565
N1 Ta1 Na1 O5 -170.3(2) . 3_565
O3 Ta1 Na1 O5 -49.4(3) . 3_565
O2 Ta1 Na1 O5 112.9(2) . 3_565
C8 Ta1 Na1 O5 49.7(2) . 3_565
Na1 Ta1 Na1 O5 -109.2(2) 3_565 3_565
N1 Ta1 Na1 O1 -99.9(3) . .
O3 Ta1 Na1 O1 21.0(3) . .
O2 Ta1 Na1 O1 -176.7(3) . .
C8 Ta1 Na1 O1 120.1(3) . .
Na1 Ta1 Na1 O1 -38.8(2) 3_565 .
O1 Ta1 Na1 O2 176.7(3) . .
N1 Ta1 Na1 O2 76.7(2) . .
O3 Ta1 Na1 O2 -162.4(2) . .
C8 Ta1 Na1 O2 -63.3(2) . .
Na1 Ta1 Na1 O2 137.9(2) 3_565 .
O1 Ta1 Na1 C1 -169.7(3) . .
N1 Ta1 Na1 C1 90.4(2) . .
O3 Ta1 Na1 C1 -148.7(2) . .
O2 Ta1 Na1 C1 13.6(2) . .
C8 Ta1 Na1 C1 -49.6(2) . .
Na1 Ta1 Na1 C1 151.5(2) 3_565 .
O1 Ta1 Na1 Na1 38.8(2) . 3_565
N1 Ta1 Na1 Na1 -61.2(2) . 3_565
O3 Ta1 Na1 Na1 59.8(2) . 3_565
O2 Ta1 Na1 Na1 -137.9(2) . 3_565
C8 Ta1 Na1 Na1 158.85(19) . 3_565
O1 Ta1 Na1 Ta1 38.8(2) . 3_565
N1 Ta1 Na1 Ta1 -61.2(2) . 3_565
O3 Ta1 Na1 Ta1 59.8(2) . 3_565
O2 Ta1 Na1 Ta1 -137.9(2) . 3_565
C8 Ta1 Na1 Ta1 158.85(19) . 3_565
Na1 Ta1 Na1 Ta1 0.0 3_565 3_565
O11 Na2 O7 C76 -165.4(8) . .
O8 Na2 O7 C76 154.2(7) . .
O9 Na2 O7 C76 57.6(7) . .
O10 Na2 O7 C76 -13.4(7) . .
O12 Na2 O7 C76 -109.9(7) . .
O11 Na2 O7 C77 54.4(10) . .
O8 Na2 O7 C77 13.9(5) . .
O9 Na2 O7 C77 -82.6(5) . .
O10 Na2 O7 C77 -153.7(5) . .
O12 Na2 O7 C77 109.9(5) . .
C76 O7 C77 C78 171.6(7) . .
Na2 O7 C77 C78 -42.7(8) . .
O7 C77 C78 O8 59.9(9) . .
C77 C78 O8 C79 175.5(7) . .
C77 C78 O8 Na2 -45.5(7) . .
O11 Na2 O8 C78 -149.8(5) . .
O7 Na2 O8 C78 17.2(5) . .
O9 Na2 O8 C78 112.9(5) . .
O10 Na2 O8 C78 60.7(10) . .
O12 Na2 O8 C78 -79.4(5) . .
O11 Na2 O8 C79 -16.7(7) . .
O7 Na2 O8 C79 150.3(7) . .
O9 Na2 O8 C79 -113.9(6) . .
O10 Na2 O8 C79 -166.1(8) . .
O12 Na2 O8 C79 53.7(7) . .
O11 Na2 O9 C81 122.9(6) . .
O7 Na2 O9 C81 -70.9(6) . .
O8 Na2 O9 C81 -144.4(6) . .
O10 Na2 O9 C81 20.5(5) . .
O12 Na2 O9 C81 72.1(10) . .
O11 Na2 O9 C80 -100.7(9) . .
O7 Na2 O9 C80 65.5(9) . .
O8 Na2 O9 C80 -8.0(9) . .
O10 Na2 O9 C80 156.9(9) . .
O12 Na2 O9 C80 -151.5(10) . .
C80 O9 C81 C82 170.7(8) . .
Na2 O9 C81 C82 -49.2(8) . .
O9 C81 C82 O10 60.1(9) . .
C81 C82 O10 C83 177.6(8) . .
C81 C82 O10 Na2 -40.8(8) . .
O11 Na2 O10 C83 55.8(7) . .
O7 Na2 O10 C83 -114.5(6) . .
O8 Na2 O10 C83 -155.7(8) . .
O9 Na2 O10 C83 148.4(7) . .
O12 Na2 O10 C83 -15.3(7) . .
O11 Na2 O10 C82 -80.9(5) . .
O7 Na2 O10 C82 108.8(5) . .
O8 Na2 O10 C82 67.6(10) . .
O9 Na2 O10 C82 11.7(5) . .
O12 Na2 O10 C82 -152.0(5) . .
O7 Na2 O11 C84 -140.9(9) . .
O8 Na2 O11 C84 -102.6(8) . .
O9 Na2 O11 C84 -3.7(8) . .
O10 Na2 O11 C84 68.0(8) . .
O12 Na2 O11 C84 159.2(9) . .
O7 Na2 O11 C85 70.7(11) . .
O8 Na2 O11 C85 109.0(7) . .
O9 Na2 O11 C85 -152.2(7) . .
O10 Na2 O11 C85 -80.4(7) . .
O12 Na2 O11 C85 10.8(7) . .
C84 O11 C85 C86 176.2(10) . .
Na2 O11 C85 C86 -34.4(12) . .
O11 C85 C86 O12 48.2(15) . .
C85 C86 O12 C87 176.7(10) . .
C85 C86 O12 Na2 -37.5(13) . .
O11 Na2 O12 C86 15.4(9) . .
O7 Na2 O12 C86 -147.0(9) . .
O8 Na2 O12 C86 -73.4(9) . .
O9 Na2 O12 C86 70.2(13) . .
O10 Na2 O12 C86 118.1(9) . .
O11 Na2 O12 C87 157.9(9) . .
O7 Na2 O12 C87 -4.4(8) . .
O8 Na2 O12 C87 69.1(8) . .
O9 Na2 O12 C87 -147.3(9) . .
O10 Na2 O12 C87 -99.3(8) . .
C93 C88 C89 C90 1(2) . .
C88 C89 C90 C91 -1(2) . .
C89 C90 C91 C92 0(2) . .
C90 C91 C92 C93 0(2) . .
C89 C88 C93 C92 -1(2) . .
C91 C92 C93 C88 0(2) . .
C99 C94 C95 C96 -1.4(15) . .
C94 C95 C96 C97 1.2(16) . .
C95 C96 C97 C98 -1.8(17) . .
C96 C97 C98 C99 2.7(18) . .
C97 C98 C99 C94 -3.0(17) . .
C95 C94 C99 C98 2.3(16) . .
C105 C100 C101 C102 1(2) . .
C100 C101 C102 C103 -0.3(19) . .
C101 C102 C103 C104 0.3(19) . .
C102 C103 C104 C105 -0.8(19) . .
C101 C100 C105 C104 -1(2) . .
C103 C104 C105 C100 1.3(19) . .
C111 C106 C107 C108 0.0 . .
C106 C107 C108 C109 0.0 . .
C107 C108 C109 C110 0.0 . .
C108 C109 C110 C111 0.0 . .
C109 C110 C111 C106 0.0 . .
C107 C106 C111 C110 0.0 . .
C117 C112 C113 C114 0.0 . .
C112 C113 C114 C115 0.0 . .
C113 C114 C115 C116 0.0 . .
C114 C115 C116 C117 0.0 . .
C115 C116 C117 C112 0.0 . .
C113 C112 C117 C116 0.0 . .
C123 C118 C119 C120 0.0 . .
C118 C119 C120 C121 0.0 . .
C119 C120 C121 C122 0.0 . .
C120 C121 C122 C123 0.0 . .
C121 C122 C123 C118 0.0 . .
C119 C118 C123 C122 0.0 . .
C129 C124 C125 C126 0.0 . .
C124 C125 C126 C127 0.0 . .
C125 C126 C127 C128 0.0 . .
C126 C127 C128 C129 0.0 . .
C127 C128 C129 C124 0.0 . .
C125 C124 C129 C128 0.0 . .
